data_1569135
loop_
_publ_author_name
'Jin, Qiu-Yan'
'Liang, Yuan-Yuan'
'Zhang, Zhi-Hui'
'Meng, Liao'
'Geng, Jun-Shan'
'Hu, Kong-Qiu'
'Yu, Ji-Pan'
'Chai, Zhi-Fang'
'Mei, Lei'
'Shi, Wei-Qun'

_publ_section_title
;
 Colossal negative thermal expansion in a cucurbit[8]uril-enabled
 uranyl-organic polythreading framework <i>via</i> thermally induced
 relaxation.
;
_journal_issue 23
_journal_name_full 'Chemical science'
_journal_page_first 6330
_journal_page_last 6340
_journal_paper_doi 10.1039/d3sc01343j
_journal_volume 14
_journal_year 2023
_chemical_formula_moiety 'C156 H140 N44 O50 U6, C48 H48 N32 O16'
_chemical_formula_sum 'C204 H188 N76 O66 U6'
_chemical_formula_weight 6188.47
_space_group_crystal_system monoclinic
_space_group_IT_number 15
_space_group_name_Hall '-C 2yc'
_space_group_name_H-M_alt 'C 1 2/c 1'
_atom_sites_solution_hydrogens mixed
_audit_creation_date 2022-03-31
_audit_creation_method
;
Olex2 1.5
(compiled 2021.12.09 svn.r5202d8cf for OlexSys, GUI svn.r6439)
;
_audit_update_record
;
2022-11-10 deposited with the CCDC.	2023-05-09 downloaded from the CCDC.
;
_cell_angle_alpha 90
_cell_angle_beta 126.195(13)
_cell_angle_gamma 90
_cell_formula_units_Z 4
_cell_length_a 50.078(12)
_cell_length_b 17.124(4)
_cell_length_c 35.793(13)
_cell_measurement_reflns_used 9205
_cell_measurement_temperature 330.00
_cell_measurement_theta_max 27.001
_cell_measurement_theta_min 2.587
_cell_volume 24770(13)
_computing_cell_refinement 'SAINT V8.40B (?, 2016)'
_computing_data_reduction 'SAINT V8.40B (?, 2016)'
_computing_molecular_graphics 'Olex2 1.5 (Dolomanov et al., 2009)'
_computing_publication_material 'Olex2 1.5 (Dolomanov et al., 2009)'
_computing_structure_refinement 'SHELXL 2016/6 (Sheldrick, 2015)'
_computing_structure_solution 'SHELXT 2018/2 (Sheldrick, 2018)'
_diffrn_ambient_temperature 330.00
_diffrn_measured_fraction_theta_full 0.999
_diffrn_measured_fraction_theta_max 0.995
_diffrn_measurement_device_type 'Bruker APEX-III PHOTON'
_diffrn_measurement_method '\f and \w scans'
_diffrn_radiation_type MoK\a
_diffrn_radiation_wavelength 0.71076
_diffrn_reflns_av_R_equivalents 0.0444
_diffrn_reflns_av_unetI/netI 0.0410
_diffrn_reflns_Laue_measured_fraction_full 0.999
_diffrn_reflns_Laue_measured_fraction_max 0.995
_diffrn_reflns_limit_h_max 65
_diffrn_reflns_limit_h_min -65
_diffrn_reflns_limit_k_max 20
_diffrn_reflns_limit_k_min -22
_diffrn_reflns_limit_l_max 46
_diffrn_reflns_limit_l_min -46
_diffrn_reflns_number 150723
_diffrn_reflns_point_group_measured_fraction_full 0.999
_diffrn_reflns_point_group_measured_fraction_max 0.995
_diffrn_reflns_theta_full 25.243
_diffrn_reflns_theta_max 27.552
_diffrn_reflns_theta_min 2.481
_exptl_absorpt_coefficient_mu 4.003
_exptl_absorpt_correction_T_max 0.7456
_exptl_absorpt_correction_T_min 0.5899
_exptl_absorpt_correction_type multi-scan
_exptl_absorpt_process_details
;
SADABS-2016/2 (Bruker,2016/2) was used for absorption correction.
wR2(int) was 0.0731 before and 0.0547 after correction.
The Ratio of minimum to maximum transmission is 0.7912.
The \l/2 correction factor is Not present.
;
_exptl_crystal_colour yellow
_exptl_crystal_colour_primary yellow
_exptl_crystal_density_diffrn 1.659
_exptl_crystal_description block
_exptl_crystal_F_000 12096
_refine_diff_density_max 2.328
_refine_diff_density_min -2.457
_refine_diff_density_rms 0.115
_refine_ls_extinction_method none
_refine_ls_goodness_of_fit_ref 1.046
_refine_ls_hydrogen_treatment constr
_refine_ls_matrix_type full
_refine_ls_number_parameters 1586
_refine_ls_number_reflns 28491
_refine_ls_number_restraints 6
_refine_ls_restrained_S_all 1.048
_refine_ls_R_factor_all 0.0810
_refine_ls_R_factor_gt 0.0514
_refine_ls_shift/su_max 0.002
_refine_ls_shift/su_mean 0.000
_refine_ls_structure_factor_coef Fsqd
_refine_ls_weighting_details 'w=1/[\s^2^(Fo^2^)+(0.0465P)^2^+233.6772P] where P=(Fo^2^+2Fc^2^)/3'
_refine_ls_weighting_scheme calc
_refine_ls_wR_factor_gt 0.1182
_refine_ls_wR_factor_ref 0.1369
_reflns_Friedel_coverage 0.000
_reflns_number_gt 20333
_reflns_number_total 28491
_reflns_threshold_expression 'I > 2\s(I)'
_cod_data_source_file d3sc01343j2.cif
_cod_data_source_block U3bcbpy3CB8_330K_A
_cod_depositor_comments 'Adding full bibliography for 1569127--1569159.cif.'
_cod_original_cell_volume 24770(12)
_cod_database_code 1569135
_shelx_shelxl_version_number 2016/6
_shelx_space_group_comment
;
The symmetry employed for this shelxl refinement is uniquely defined
by the following loop, which should always be used as a source of
symmetry information in preference to the above space-group names.
They are only intended as comments.
;
_olex2_refinement_description
;
1. Fixed Uiso
 At 1.2 times of:
  All C(H) groups, All C(H,H) groups
 At 1.5 times of:
  All O(H,H) groups
2. Uiso/Uaniso restraints and constraints
Uanis(O17) \\sim Ueq: with sigma of 0.001 and sigma for terminal atoms of 0.002
3.a Riding coordinates:
 O17(H17A,H17B)
3.b Rotating group:
 O16(H16A,H16B)
3.c Ternary CH refined with riding coordinates:
 C101(H101), C102(H102), C96(H96), C98(H98), C99(H99), C100(H100), C97(H97),
 C95(H95), C77(H77), C78(H78), C71(H71), C76(H76), C75(H75), C73(H73), C72(H72),
  C74(H74)
3.d Secondary CH2 refined with riding coordinates:
 C44(H44A,H44B), C89(H89A,H89B), C87(H87A,H87B), C79(H79A,H79B), C91(H91A,
 H91B), C85(H85A,H85B), C83(H83A,H83B), C8(H8A,H8B), C81(H81A,H81B), C62(H62A,
 H62B), C93(H93A,H93B), C65(H65A,H65B), C63(H63A,H63B), C56(H56A,H56B),
 C67(H67A,H67B), C58(H58A,H58B), C69(H69A,H69B), C60(H60A,H60B), C26(H26A,H26B)
3.e Aromatic/amide H refined with riding coordinates:
 C25(H25), C39(H39), C40(H40), C42(H42), C43(H43), C45(H45), C46(H46),
 C48(H48), C49(H49), C51(H51), C52(H52), C53(H53), C24(H24), C54(H54), C7(H7),
 C6(H6), C4(H4), C3(H3), C13(H13), C12(H12), C10(H10), C9(H9), C18(H18),
 C17(H17), C16(H16), C15(H15), C22(H22), C21(H21), C31(H31), C30(H30), C28(H28),
  C27(H27), C36(H36), C35(H35), C34(H34), C33(H33)
;
_smtbx_masks_void_probe_radius 1.2
_smtbx_masks_void_truncation_radius 1.2
_olex2_submission_special_instructions 'No special instructions were received'

loop_
_space_group_symop_operation_xyz
'x, y, z'
'-x, y, -z+1/2'
'x+1/2, y+1/2, z'
'-x+1/2, y+1/2, -z+1/2'
'-x, -y, -z'
'x, -y, z-1/2'
'-x+1/2, -y+1/2, -z'
'x+1/2, -y+1/2, z-1/2'

loop_
_atom_site_label
_atom_site_type_symbol
_atom_site_fract_x
_atom_site_fract_y
_atom_site_fract_z
_atom_site_U_iso_or_equiv
_atom_site_adp_type
_atom_site_occupancy
_atom_site_site_symmetry_order
_atom_site_calc_flag
_atom_site_refinement_flags_posn
_atom_site_refinement_flags_adp
_atom_site_refinement_flags_occupancy
_atom_site_disorder_assembly
_atom_site_disorder_group
U1 U 0.33076(2) 0.63306(2) 0.34450(2) 0.04357(7) Uani 1 1 d . . . . .
U2 U 0.34310(2) 0.42967(2) 0.28989(2) 0.04622(7) Uani 1 1 d . . . . .
U3 U 0.40895(2) 0.57724(2) 0.36188(2) 0.08337(13) Uani 1 1 d . . . . .
O22 O 0.58290(14) 1.1508(4) 0.6875(2) 0.094(2) Uani 1 1 d . . . . .
O19 O 0.47047(17) 0.6918(6) 0.5235(3) 0.141(3) Uani 1 1 d . . . . .
O20 O 0.46797(19) 0.8513(6) 0.6094(4) 0.162(4) Uani 1 1 d . . . . .
O21 O 0.44198(19) 1.0510(6) 0.6149(4) 0.150(4) Uani 1 1 d . . . . .
O30 O 0.21992(13) -0.0414(3) 0.56096(19) 0.0674(14) Uani 1 1 d . . . . .
O31 O 0.19068(15) -0.0709(4) 0.4413(2) 0.0829(17) Uani 1 1 d . . . . .
O32 O 0.22586(14) 0.0210(3) 0.3817(2) 0.0778(16) Uani 1 1 d . . . . .
O33 O 0.29751(13) 0.1380(3) 0.3917(2) 0.0724(15) Uani 1 1 d . . . . .
O26 O 0.20934(14) 0.4231(3) 0.3415(2) 0.0709(15) Uani 1 1 d . . . . .
O27 O 0.13162(16) 0.2961(3) 0.3102(2) 0.0844(18) Uani 1 1 d . . . . .
O28 O 0.10771(16) 0.2231(4) 0.3825(2) 0.0882(19) Uani 1 1 d . . . . .
O29 O 0.13900(18) 0.2513(4) 0.5071(2) 0.092(2) Uani 1 1 d . . . . .
O6 O 0.39350(15) 0.6390(4) 0.3124(3) 0.094(2) Uani 1 1 d . . . . .
O5 O 0.42745(14) 0.5191(4) 0.4140(3) 0.117(3) Uani 1 1 d . . . . .
O17 O 0.4645(2) 0.5245(6) 0.3668(3) 0.140(3) Uani 1 1 d . U . . .
H17A H 0.477046 0.563143 0.372791 0.211 Uiso 1 1 d R U . . .
H17B H 0.458096 0.509343 0.340131 0.211 Uiso 1 1 d R U . . .
O9 O 0.39599(14) 0.4652(4) 0.3168(3) 0.112(3) Uani 1 1 d . . . . .
O7 O 0.35576(11) 0.5390(3) 0.3312(2) 0.0662(15) Uani 1 1 d . . . . .
O8 O 0.38786(11) 0.6574(3) 0.38998(19) 0.0661(14) Uani 1 1 d . . . . .
O2 O 0.32686(12) 0.6939(3) 0.30131(17) 0.0595(12) Uani 1 1 d . . . . .
O1 O 0.33124(13) 0.5741(3) 0.38583(18) 0.0658(14) Uani 1 1 d . . . . .
O10 O 0.34029(12) 0.7431(3) 0.39131(16) 0.0585(12) Uani 1 1 d . . . . .
O16 O 0.27620(12) 0.6958(3) 0.31750(19) 0.0725(16) Uani 1 1 d . . . . .
H16A H 0.275111 0.700361 0.340413 0.109 Uiso 1 1 d R U . . .
H16B H 0.260249 0.664904 0.298864 0.109 Uiso 1 1 d R U . . .
O12 O 0.28070(11) 0.5624(3) 0.28135(16) 0.0534(11) Uani 1 1 d . . . . .
O13 O 0.29262(11) 0.4380(3) 0.28117(18) 0.0601(13) Uani 1 1 d . . . . .
O14 O 0.31327(12) 0.3110(3) 0.24071(17) 0.0599(12) Uani 1 1 d . . . . .
O15 O 0.36008(12) 0.3413(3) 0.25214(19) 0.0667(14) Uani 1 1 d . . . . .
O4 O 0.32421(15) 0.4850(3) 0.2388(2) 0.0733(15) Uani 1 1 d . . . . .
O3 O 0.36012(13) 0.3691(3) 0.33917(18) 0.0730(15) Uani 1 1 d . . . . .
O11 O 0.38168(18) 0.7037(4) 0.4620(2) 0.116(3) Uani 1 1 d . . . . .
O23 O 0.61119(15) 0.9520(5) 0.6980(3) 0.103(2) Uani 1 1 d . . . . .
N1 N 0.34299(16) 1.0845(3) 0.5113(2) 0.0577(15) Uani 1 1 d . . . . .
N12 N 0.5140(2) 0.9065(9) 0.6753(5) 0.132(5) Uani 1 1 d . . . . .
N17 N 0.5715(2) 0.9459(8) 0.7119(4) 0.112(3) Uani 1 1 d . . . . .
N18 N 0.5781(2) 0.8437(7) 0.6809(3) 0.115(3) Uani 1 1 d . . . . .
N11 N 0.5212(2) 0.8058(8) 0.6450(4) 0.124(4) Uani 1 1 d . . . . .
N10 N 0.5220(2) 0.7171(6) 0.5913(4) 0.124(4) Uani 1 1 d . . . . .
N19 N 0.5784(2) 0.7623(5) 0.6247(4) 0.113(3) Uani 1 1 d . . . . .
N20 N 0.57170(18) 0.7236(5) 0.5611(4) 0.104(3) Uani 1 1 d . . . . .
N9 N 0.5189(2) 0.6625(6) 0.5317(4) 0.112(3) Uani 1 1 d . . . . .
N8 N 0.50605(18) 0.6559(5) 0.4553(4) 0.106(3) Uani 1 1 d . . . . .
N21 N 0.5587(2) 0.7175(5) 0.4858(4) 0.118(4) Uani 1 1 d . . . . .
N22 N 0.5429(2) 0.7516(6) 0.4161(5) 0.123(4) Uani 1 1 d . . . . .
N7 N 0.48783(18) 0.7090(5) 0.3880(4) 0.097(3) Uani 1 1 d . . . . .
N38 N 0.16314(15) 0.1612(4) 0.5664(2) 0.0590(15) Uani 1 1 d . . . . .
N23 N 0.19869(15) 0.0478(3) 0.5859(2) 0.0549(14) Uani 1 1 d . . . . .
N24 N 0.16490(15) -0.0029(4) 0.5158(2) 0.0588(15) Uani 1 1 d . . . . .
N37 N 0.13382(18) 0.1188(5) 0.4937(2) 0.076(2) Uani 1 1 d . . . . .
N36 N 0.11513(18) 0.1008(5) 0.4148(2) 0.075(2) Uani 1 1 d . . . . .
N25 N 0.14592(16) -0.0213(4) 0.4360(2) 0.0633(16) Uani 1 1 d . . . . .
N26 N 0.14843(16) -0.0054(4) 0.3771(2) 0.0640(16) Uani 1 1 d . . . . .
N35 N 0.11324(16) 0.1108(4) 0.3513(2) 0.0665(17) Uani 1 1 d . . . . .
N34 N 0.13110(16) 0.1614(4) 0.3061(2) 0.0637(16) Uani 1 1 d . . . . .
N27 N 0.17036(15) 0.0524(4) 0.3383(2) 0.0576(15) Uani 1 1 d . . . . .
N28 N 0.20285(14) 0.1166(3) 0.3254(2) 0.0532(14) Uani 1 1 d . . . . .
N33 N 0.16556(15) 0.2273(3) 0.2985(2) 0.0547(14) Uani 1 1 d . . . . .
N32 N 0.21096(15) 0.3048(3) 0.3122(2) 0.0550(14) Uani 1 1 d . . . . .
N29 N 0.24697(14) 0.1910(3) 0.3339(2) 0.0566(14) Uani 1 1 d . . . . .
N30 N 0.29148(15) 0.2671(3) 0.3690(2) 0.0589(15) Uani 1 1 d . . . . .
N31 N 0.25569(15) 0.3807(3) 0.3486(2) 0.0563(14) Uani 1 1 d . . . . .
C19 C 0.27188(15) 0.4933(3) 0.27153(17) 0.0452(15) Uani 1 1 d . . . . .
C20 C 0.23660(14) 0.4709(4) 0.24285(19) 0.0407(13) Uani 1 1 d . . . . .
N2 N 0.2283(4) 1.2137(7) 0.5510(5) 0.127(5) Uani 1 1 d . . . . .
N4 N -0.0260(2) 0.4975(8) -0.0962(3) 0.114(3) Uani 1 1 d . . . . .
O24 O 0.60860(16) 0.8230(4) 0.6047(3) 0.119(3) Uani 1 1 d . . . . .
O25 O 0.57878(17) 0.8315(5) 0.4762(4) 0.156(4) Uani 1 1 d . . . . .
C101 C 0.23438(18) 0.2630(4) 0.3078(2) 0.0540(16) Uani 1 1 d . . . . .
H101 H 0.225439 0.254819 0.275271 0.065 Uiso 1 1 calc R U . . .
C84 C 0.2021(2) 0.0595(4) 0.3513(3) 0.0609(19) Uani 1 1 d . . . . .
C102 C 0.26540(18) 0.3164(4) 0.3326(3) 0.0560(17) Uani 1 1 d . . . . .
H102 H 0.270444 0.334271 0.311415 0.067 Uiso 1 1 calc R U . . .
C25 C 0.22601(15) 0.4014(4) 0.2189(2) 0.0451(14) Uani 1 1 d . . . . .
H25 H 0.240566 0.370602 0.217159 0.054 Uiso 1 1 calc R U . . .
C39 C 0.3573(2) 0.2120(6) 0.2021(3) 0.078(3) Uani 1 1 d . . . . .
H39 H 0.374730 0.246879 0.213400 0.094 Uiso 1 1 calc R U . . .
C96 C 0.14375(19) 0.0472(5) 0.5203(3) 0.0611(19) Uani 1 1 d . . . . .
H96 H 0.124640 0.018692 0.514403 0.073 Uiso 1 1 calc R U . . .
C40 C 0.3552(2) 0.1456(6) 0.1778(3) 0.085(3) Uani 1 1 d . . . . .
H40 H 0.371365 0.135877 0.173324 0.102 Uiso 1 1 calc R U . . .
C41 C 0.3295(2) 0.0953(5) 0.1608(3) 0.069(2) Uani 1 1 d . . . . .
C90 C 0.14149(19) 0.2347(5) 0.3051(3) 0.064(2) Uani 1 1 d . . . . .
C42 C 0.3065(2) 0.1079(5) 0.1691(3) 0.077(2) Uani 1 1 d . . . . .
H42 H 0.289383 0.072242 0.158229 0.092 Uiso 1 1 calc R U . . .
C43 C 0.3083(2) 0.1727(4) 0.1933(3) 0.067(2) Uani 1 1 d . . . . .
H43 H 0.292491 0.180292 0.198756 0.080 Uiso 1 1 calc R U . . .
C44 C 0.3259(3) 0.0265(5) 0.1310(3) 0.084(3) Uani 1 1 d . . . . .
H44A H 0.347004 0.000506 0.145328 0.101 Uiso 1 1 calc R U . . .
H44B H 0.310131 -0.010940 0.127913 0.101 Uiso 1 1 calc R U . . .
C98 C 0.11626(19) 0.0278(5) 0.3600(3) 0.0625(19) Uani 1 1 d . . . . .
H98 H 0.098084 -0.001316 0.333407 0.075 Uiso 1 1 calc R U . . .
C45 C 0.3357(2) 0.0804(5) 0.0763(3) 0.070(2) Uani 1 1 d . . . . .
H45 H 0.358085 0.070719 0.098602 0.084 Uiso 1 1 calc R U . . .
C46 C 0.3257(2) 0.1169(5) 0.0365(3) 0.066(2) Uani 1 1 d . . . . .
H46 H 0.341351 0.131907 0.031786 0.079 Uiso 1 1 calc R U . . .
C47 C 0.29282(19) 0.1323(4) 0.0030(3) 0.0579(18) Uani 1 1 d . . . . .
C48 C 0.2701(2) 0.1053(5) 0.0108(3) 0.069(2) Uani 1 1 d . . . . .
H48 H 0.247513 0.111544 -0.011772 0.083 Uiso 1 1 calc R U . . .
C49 C 0.2814(2) 0.0695(5) 0.0520(3) 0.073(2) Uani 1 1 d . . . . .
H49 H 0.266338 0.053147 0.057651 0.087 Uiso 1 1 calc R U . . .
C50 C 0.2822(2) 0.1726(4) -0.0406(3) 0.0628(19) Uani 1 1 d . . . . .
C51 C 0.2983(2) 0.2405(5) -0.0386(3) 0.083(3) Uani 1 1 d . . . . .
H51 H 0.314384 0.263225 -0.010200 0.100 Uiso 1 1 calc R U . . .
C52 C 0.2901(3) 0.2735(5) -0.0790(4) 0.082(3) Uani 1 1 d . . . . .
H52 H 0.300553 0.319592 -0.077449 0.099 Uiso 1 1 calc R U . . .
C53 C 0.2531(2) 0.1781(6) -0.1221(3) 0.084(3) Uani 1 1 d . . . . .
H53 H 0.237790 0.155920 -0.150929 0.100 Uiso 1 1 calc R U . . .
C94 C 0.1456(2) 0.1854(5) 0.5213(3) 0.066(2) Uani 1 1 d . . . . .
C99 C 0.14736(18) 0.1010(4) 0.2981(2) 0.0569(17) Uani 1 1 d . . . . .
H99 H 0.131388 0.069202 0.270957 0.068 Uiso 1 1 calc R U . . .
C82 C 0.16454(19) -0.0363(5) 0.4202(3) 0.064(2) Uani 1 1 d . . . . .
C80 C 0.19708(18) -0.0034(4) 0.5548(3) 0.0545(17) Uani 1 1 d . . . . .
C100 C 0.17022(16) 0.1474(4) 0.2904(2) 0.0502(15) Uani 1 1 d . . . . .
H100 H 0.164100 0.140068 0.259109 0.060 Uiso 1 1 calc R U . . .
C89 C 0.17604(18) 0.2913(4) 0.2835(3) 0.0579(18) Uani 1 1 d . . . . .
H89A H 0.168903 0.280721 0.252187 0.069 Uiso 1 1 calc R U . . .
H89B H 0.165004 0.338623 0.282527 0.069 Uiso 1 1 calc R U . . .
C86 C 0.28022(18) 0.1929(4) 0.3674(3) 0.0559(17) Uani 1 1 d . . . . .
C87 C 0.32617(18) 0.2857(5) 0.3959(3) 0.066(2) Uani 1 1 d . . . . .
H87A H 0.330955 0.308709 0.375690 0.079 Uiso 1 1 calc R U . . .
H87B H 0.338823 0.237737 0.408339 0.079 Uiso 1 1 calc R U . . .
C92 C 0.11154(19) 0.1530(6) 0.3826(3) 0.067(2) Uani 1 1 d . . . . .
C79 C 0.22644(19) 0.0465(4) 0.6346(2) 0.0605(18) Uani 1 1 d . . . . .
H79A H 0.218323 0.033474 0.652642 0.073 Uiso 1 1 calc R U . . .
H79B H 0.241621 0.005542 0.639579 0.073 Uiso 1 1 calc R U . . .
C88 C 0.22418(19) 0.3748(4) 0.3351(2) 0.0557(17) Uani 1 1 d . . . . .
N3 N 0.11292(12) 0.4056(3) 0.1289(2) 0.0552(14) Uani 1 1 d . . . . .
C91 C 0.1039(2) 0.1460(5) 0.3081(3) 0.070(2) Uani 1 1 d . . . . .
H91A H 0.088493 0.111498 0.282701 0.084 Uiso 1 1 calc R U . . .
H91B H 0.092457 0.194704 0.303544 0.084 Uiso 1 1 calc R U . . .
C24 C 0.19345(16) 0.3775(4) 0.1972(2) 0.0506(16) Uani 1 1 d . . . . .
H24 H 0.186309 0.330585 0.180928 0.061 Uiso 1 1 calc R U . . .
C85 C 0.22857(19) 0.1186(4) 0.3187(3) 0.0591(18) Uani 1 1 d . . . . .
H85A H 0.218706 0.111106 0.286145 0.071 Uiso 1 1 calc R U . . .
H85B H 0.243732 0.075682 0.335657 0.071 Uiso 1 1 calc R U . . .
C83 C 0.1594(2) -0.0173(4) 0.3483(3) 0.067(2) Uani 1 1 d . . . . .
H83A H 0.141371 -0.040219 0.319309 0.080 Uiso 1 1 calc R U . . .
H83B H 0.177426 -0.054667 0.363448 0.080 Uiso 1 1 calc R U . . .
C54 C 0.2590(2) 0.1414(5) -0.0836(3) 0.076(2) Uani 1 1 d . . . . .
H54 H 0.247560 0.096287 -0.086685 0.091 Uiso 1 1 calc R U . . .
C1 C 0.36173(19) 0.7537(5) 0.4350(3) 0.067(2) Uani 1 1 d . . . . .
C2 C 0.36202(17) 0.8334(4) 0.4521(3) 0.0547(17) Uani 1 1 d . . . . .
C7 C 0.33994(18) 0.8895(4) 0.4224(3) 0.0591(18) Uani 1 1 d . . . . .
H7 H 0.323983 0.876922 0.391439 0.071 Uiso 1 1 calc R U . . .
C6 C 0.3412(2) 0.9646(5) 0.4379(3) 0.0626(19) Uani 1 1 d . . . . .
H6 H 0.325980 1.001793 0.417330 0.075 Uiso 1 1 calc R U . . .
C5 C 0.36466(18) 0.9845(4) 0.4833(3) 0.0584(18) Uani 1 1 d . . . . .
C4 C 0.38712(19) 0.9292(5) 0.5134(3) 0.066(2) Uani 1 1 d . . . . .
H4 H 0.403118 0.942713 0.544127 0.079 Uiso 1 1 calc R U . . .
C3 C 0.38641(18) 0.8542(5) 0.4989(3) 0.064(2) Uani 1 1 d . . . . .
H3 H 0.401831 0.817520 0.519595 0.077 Uiso 1 1 calc R U . . .
C8 C 0.3671(2) 1.0667(4) 0.5003(3) 0.072(2) Uani 1 1 d . . . . .
H8A H 0.389357 1.075193 0.527961 0.087 Uiso 1 1 calc R U . . .
H8B H 0.363360 1.103072 0.476914 0.087 Uiso 1 1 calc R U . . .
C13 C 0.3107(2) 1.0733(4) 0.4801(3) 0.065(2) Uani 1 1 d . . . . .
H13 H 0.303223 1.050454 0.451882 0.077 Uiso 1 1 calc R U . . .
C12 C 0.2881(2) 1.0944(5) 0.4880(3) 0.0642(19) Uani 1 1 d . . . . .
H12 H 0.265643 1.086824 0.465369 0.077 Uiso 1 1 calc R U . . .
C11 C 0.2993(2) 1.1275(4) 0.5306(3) 0.0591(18) Uani 1 1 d . . . . .
C10 C 0.3327(2) 1.1362(5) 0.5622(3) 0.077(2) Uani 1 1 d . . . . .
H10 H 0.340964 1.156921 0.591145 0.093 Uiso 1 1 calc R U . . .
C9 C 0.3541(2) 1.1152(5) 0.5523(3) 0.077(2) Uani 1 1 d . . . . .
H9 H 0.376662 1.122282 0.574440 0.093 Uiso 1 1 calc R U . . .
C14 C 0.2747(2) 1.1551(5) 0.5385(3) 0.071(2) Uani 1 1 d . . . . .
C18 C 0.2433(3) 1.1270(6) 0.5141(4) 0.096(3) Uani 1 1 d . . . . .
H18 H 0.236872 1.086736 0.492954 0.115 Uiso 1 1 calc R U . . .
C17 C 0.2205(3) 1.1584(7) 0.5208(5) 0.113(4) Uani 1 1 d . . . . .
H17 H 0.198989 1.139068 0.503182 0.136 Uiso 1 1 calc R U . . .
C16 C 0.2588(4) 1.2401(8) 0.5751(5) 0.118(5) Uani 1 1 d . . . . .
H16 H 0.264403 1.280059 0.596169 0.141 Uiso 1 1 calc R U . . .
C15 C 0.2831(3) 1.2129(6) 0.5714(3) 0.092(3) Uani 1 1 d . . . . .
H15 H 0.304545 1.232477 0.590358 0.111 Uiso 1 1 calc R U . . .
C97 C 0.1156(2) 0.0210(5) 0.4026(3) 0.069(2) Uani 1 1 d . . . . .
H97 H 0.095994 -0.007589 0.395042 0.083 Uiso 1 1 calc R U . . .
C81 C 0.1529(2) -0.0572(4) 0.4779(3) 0.067(2) Uani 1 1 d . . . . .
H81A H 0.132768 -0.081540 0.470551 0.081 Uiso 1 1 calc R U . . .
H81B H 0.169193 -0.098105 0.487993 0.081 Uiso 1 1 calc R U . . .
C95 C 0.16603(17) 0.0771(4) 0.5699(3) 0.0561(17) Uani 1 1 d . . . . .
H95 H 0.159272 0.056284 0.588669 0.067 Uiso 1 1 calc R U . . .
C55 C 0.4794(2) 0.6823(5) 0.4148(4) 0.089(3) Uani 1 1 d . . . . .
O18 O 0.45072(13) 0.6831(4) 0.4049(2) 0.091(2) Uani 1 1 d . . . . .
N6 N 0.26797(19) 0.2424(5) -0.1201(3) 0.079(2) Uani 1 1 d . . . . .
C66 C 0.5884(2) 0.7751(6) 0.5976(5) 0.113(5) Uani 1 1 d . . . . .
C23 C 0.17192(15) 0.4218(4) 0.1995(2) 0.0546(17) Uani 1 1 d . . . . .
C77 C 0.5352(2) 0.6581(6) 0.4562(5) 0.117(5) Uani 1 1 d . . . . .
H77 H 0.545647 0.606659 0.463009 0.140 Uiso 1 1 calc R U . . .
C57 C 0.5007(3) 0.6899(8) 0.5461(5) 0.126(5) Uani 1 1 d . . . . .
C70 C 0.5595(2) 1.1425(7) 0.6886(3) 0.089(3) Uani 1 1 d . . . . .
C78 C 0.5223(2) 0.6859(6) 0.4076(5) 0.114(4) Uani 1 1 d . . . . .
H78 H 0.523448 0.645036 0.389402 0.137 Uiso 1 1 calc R U . . .
C62 C 0.4635(2) 0.7282(8) 0.3387(5) 0.116(5) Uani 1 1 d . . . . .
H62A H 0.466256 0.692356 0.320286 0.139 Uiso 1 1 calc R U . . .
H62B H 0.441376 0.720541 0.330479 0.139 Uiso 1 1 calc R U . . .
C93 C 0.1065(2) 0.1231(7) 0.4451(3) 0.092(3) Uani 1 1 d . . . . .
H93A H 0.088853 0.089484 0.439284 0.111 Uiso 1 1 calc R U . . .
H93B H 0.098146 0.176205 0.437829 0.111 Uiso 1 1 calc R U . . .
C68 C 0.5891(2) 0.9189(9) 0.6968(4) 0.102(4) Uani 1 1 d . . . . .
C64 C 0.5620(3) 0.7736(8) 0.4617(6) 0.123(5) Uani 1 1 d . . . . .
C59 C 0.4976(3) 0.8547(10) 0.6395(6) 0.130(6) Uani 1 1 d . . . . .
C65 C 0.5836(2) 0.7089(7) 0.5342(5) 0.134(6) Uani 1 1 d . . . . .
H65A H 0.592324 0.656224 0.540366 0.161 Uiso 1 1 calc R U . . .
H65B H 0.601583 0.744653 0.543739 0.161 Uiso 1 1 calc R U . . .
C71 C 0.5122(3) 1.1696(9) 0.6855(5) 0.122(5) Uani 1 1 d . . . . .
H71 H 0.513479 1.206338 0.707498 0.146 Uiso 1 1 calc R U . . .
C61 C 0.4700(3) 1.0801(9) 0.6430(5) 0.126(5) Uani 1 1 d . . . . .
C76 C 0.5546(2) 0.6665(7) 0.5683(5) 0.119(5) Uani 1 1 d . . . . .
H76 H 0.564953 0.615012 0.574537 0.142 Uiso 1 1 calc R U . . .
C63 C 0.5458(3) 0.7854(8) 0.3816(6) 0.145(6) Uani 1 1 d . . . . .
H63A H 0.567664 0.808202 0.397032 0.174 Uiso 1 1 calc R U . . .
H63B H 0.543843 0.744085 0.361547 0.174 Uiso 1 1 calc R U . . .
C75 C 0.5563(2) 0.6960(8) 0.6089(6) 0.131(6) Uani 1 1 d . . . . .
H75 H 0.565197 0.656064 0.633081 0.157 Uiso 1 1 calc R U . . .
C56 C 0.5050(3) 0.6187(7) 0.4901(6) 0.123(5) Uani 1 1 d . . . . .
H56A H 0.482055 0.607293 0.477172 0.148 Uiso 1 1 calc R U . . .
H56B H 0.516576 0.569252 0.497959 0.148 Uiso 1 1 calc R U . . .
C67 C 0.5965(2) 0.7910(8) 0.6724(5) 0.132(5) Uani 1 1 d . . . . .
H67A H 0.603464 0.746474 0.692944 0.158 Uiso 1 1 calc R U . . .
H67B H 0.616335 0.817478 0.680209 0.158 Uiso 1 1 calc R U . . .
C58 C 0.5118(3) 0.7326(11) 0.6212(6) 0.150(7) Uani 1 1 d . . . . .
H58A H 0.487844 0.728835 0.602515 0.180 Uiso 1 1 calc R U . . .
H58B H 0.520616 0.691350 0.644181 0.180 Uiso 1 1 calc R U . . .
C69 C 0.5784(3) 1.0211(11) 0.7343(4) 0.126(5) Uani 1 1 d . . . . .
H69A H 0.599478 1.039572 0.742149 0.151 Uiso 1 1 calc R U . . .
H69B H 0.580822 1.014059 0.763027 0.151 Uiso 1 1 calc R U . . .
C60 C 0.4966(3) 0.9550(11) 0.6857(5) 0.156(7) Uani 1 1 d . . . . .
H60A H 0.505789 0.948686 0.718139 0.188 Uiso 1 1 calc R U . . .
H60B H 0.473689 0.937888 0.667692 0.188 Uiso 1 1 calc R U . . .
C73 C 0.5488(3) 0.8910(10) 0.7092(5) 0.125(5) Uani 1 1 d . . . . .
H73 H 0.554153 0.879270 0.739729 0.149 Uiso 1 1 calc R U . . .
C72 C 0.5252(3) 1.0883(10) 0.7072(4) 0.125(5) Uani 1 1 d . . . . .
H72 H 0.531178 1.086422 0.738716 0.150 Uiso 1 1 calc R U . . .
C74 C 0.5539(3) 0.8187(9) 0.6875(4) 0.130(6) Uani 1 1 d . . . . .
H74 H 0.561601 0.773183 0.708057 0.156 Uiso 1 1 calc R U . . .
C22 C 0.18267(17) 0.4915(5) 0.2244(3) 0.064(2) Uani 1 1 d . . . . .
H22 H 0.168238 0.521144 0.226896 0.077 Uiso 1 1 calc R U . . .
C21 C 0.21488(16) 0.5166(4) 0.2454(3) 0.0581(18) Uani 1 1 d . . . . .
H21 H 0.221895 0.563963 0.261182 0.070 Uiso 1 1 calc R U . . .
C26 C 0.13730(16) 0.3902(5) 0.1792(2) 0.066(2) Uani 1 1 d . . . . .
H26A H 0.138766 0.334268 0.184411 0.079 Uiso 1 1 calc R U . . .
H26B H 0.129336 0.413589 0.195637 0.079 Uiso 1 1 calc R U . . .
C31 C 0.09341(17) 0.3479(4) 0.1009(3) 0.064(2) Uani 1 1 d . . . . .
H31 H 0.096994 0.297503 0.112646 0.077 Uiso 1 1 calc R U . . .
C30 C 0.06831(18) 0.3610(5) 0.0554(3) 0.070(2) Uani 1 1 d . . . . .
H30 H 0.055156 0.319818 0.036443 0.084 Uiso 1 1 calc R U . . .
C29 C 0.06261(16) 0.4351(4) 0.0379(2) 0.0568(17) Uani 1 1 d . . . . .
C28 C 0.08419(17) 0.4942(4) 0.0664(3) 0.0599(18) Uani 1 1 d . . . . .
H28 H 0.081971 0.544107 0.054660 0.072 Uiso 1 1 calc R U . . .
C27 C 0.10874(16) 0.4785(4) 0.1120(3) 0.0603(19) Uani 1 1 d . . . . .
H27 H 0.122643 0.518443 0.131449 0.072 Uiso 1 1 calc R U . . .
C32 C 0.03266(18) 0.4555(5) -0.0103(3) 0.065(2) Uani 1 1 d . . . . .
C36 C 0.0047(2) 0.4115(6) -0.0312(3) 0.084(3) Uani 1 1 d . . . . .
H36 H 0.004371 0.366034 -0.017235 0.101 Uiso 1 1 calc R U . . .
C35 C -0.0238(2) 0.4355(8) -0.0742(4) 0.098(3) Uani 1 1 d . . . . .
H35 H -0.042585 0.404183 -0.087750 0.118 Uiso 1 1 calc R U . . .
C34 C 0.0012(3) 0.5382(8) -0.0760(4) 0.111(4) Uani 1 1 d . . . . .
H34 H 0.000581 0.582840 -0.091271 0.134 Uiso 1 1 calc R U . . .
C33 C 0.0313(2) 0.5212(7) -0.0331(3) 0.094(3) Uani 1 1 d . . . . .
H33 H 0.049646 0.553475 -0.020769 0.112 Uiso 1 1 calc R U . . .
C37 C 0.33534(17) 0.2961(4) 0.2353(2) 0.0545(17) Uani 1 1 d . . . . .
C38 C 0.33317(17) 0.2259(4) 0.2093(2) 0.0540(16) Uani 1 1 d . . . . .
N5 N 0.3138(2) 0.0579(4) 0.0841(2) 0.0669(18) Uani 1 1 d . . . . .
N14 N 0.4783(2) 1.1561(7) 0.6463(4) 0.123(4) Uani 1 1 d . . . . .
N15 N 0.53370(18) 1.1934(6) 0.6724(3) 0.097(3) Uani 1 1 d . . . . .
N16 N 0.55379(19) 1.0808(7) 0.7074(3) 0.101(3) Uani 1 1 d . . . . .
N13 N 0.4973(2) 1.0390(8) 0.6764(4) 0.129(4) Uani 1 1 d . . . . .

loop_
_atom_site_aniso_label
_atom_site_aniso_U_11
_atom_site_aniso_U_22
_atom_site_aniso_U_33
_atom_site_aniso_U_23
_atom_site_aniso_U_13
_atom_site_aniso_U_12
U1 0.03689(12) 0.03433(12) 0.05523(14) -0.00472(10) 0.02485(11) -0.00318(9)
U2 0.03652(12) 0.03505(13) 0.06223(16) -0.00566(10) 0.02648(11) -0.00180(9)
U3 0.03742(14) 0.0640(2) 0.1341(3) -0.0444(2) 0.04263(18) -0.01615(13)
O22 0.054(3) 0.129(6) 0.108(5) -0.021(4) 0.053(4) -0.005(3)
O19 0.056(4) 0.167(8) 0.166(8) 0.028(7) 0.046(5) -0.018(5)
O20 0.054(4) 0.199(10) 0.190(9) 0.065(8) 0.048(5) 0.002(5)
O21 0.067(5) 0.153(8) 0.200(9) 0.065(7) 0.062(6) -0.003(5)
O30 0.069(3) 0.056(3) 0.075(4) 0.005(3) 0.042(3) 0.012(3)
O31 0.077(4) 0.081(4) 0.077(4) 0.014(3) 0.038(3) 0.027(3)
O32 0.073(4) 0.060(3) 0.085(4) 0.016(3) 0.038(3) 0.014(3)
O33 0.061(3) 0.054(3) 0.097(4) 0.021(3) 0.044(3) 0.019(2)
O26 0.076(4) 0.054(3) 0.088(4) 0.002(3) 0.052(3) 0.018(3)
O27 0.099(4) 0.069(4) 0.115(5) 0.016(3) 0.079(4) 0.032(3)
O28 0.096(5) 0.084(5) 0.092(4) 0.018(3) 0.059(4) 0.037(4)
O29 0.126(5) 0.073(4) 0.108(5) 0.042(4) 0.087(5) 0.050(4)
O6 0.060(4) 0.090(5) 0.124(5) -0.036(4) 0.049(4) -0.024(3)
O5 0.053(3) 0.061(4) 0.140(6) -0.005(4) 0.003(4) 0.023(3)
O17 0.131(3) 0.140(4) 0.148(4) -0.0027(19) 0.082(2) -0.0182(19)
O9 0.059(3) 0.098(5) 0.187(7) -0.085(5) 0.077(4) -0.031(3)
O7 0.036(2) 0.053(3) 0.102(4) -0.031(3) 0.036(3) -0.011(2)
O8 0.036(2) 0.057(3) 0.094(4) -0.021(3) 0.033(3) -0.010(2)
O2 0.068(3) 0.041(3) 0.070(3) -0.007(2) 0.041(3) -0.006(2)
O1 0.059(3) 0.057(3) 0.066(3) 0.005(2) 0.029(3) -0.010(2)
O10 0.051(3) 0.054(3) 0.054(3) -0.014(2) 0.023(2) 0.000(2)
O16 0.048(3) 0.082(4) 0.070(3) -0.029(3) 0.025(3) 0.004(3)
O12 0.040(2) 0.051(3) 0.058(3) -0.012(2) 0.023(2) -0.0103(19)
O13 0.041(2) 0.055(3) 0.083(4) -0.008(2) 0.036(3) -0.008(2)
O14 0.052(3) 0.056(3) 0.065(3) -0.018(2) 0.031(3) -0.007(2)
O15 0.053(3) 0.067(3) 0.079(4) -0.026(3) 0.038(3) -0.010(2)
O4 0.092(4) 0.047(3) 0.095(4) 0.014(3) 0.063(4) 0.006(3)
O3 0.067(3) 0.065(3) 0.061(3) 0.002(3) 0.023(3) 0.021(3)
O11 0.113(5) 0.071(4) 0.071(4) -0.008(3) 0.004(4) 0.039(4)
O23 0.044(3) 0.129(6) 0.112(5) 0.012(4) 0.033(4) 0.003(3)
N1 0.067(4) 0.045(3) 0.076(4) -0.018(3) 0.050(4) -0.016(3)
N12 0.058(6) 0.192(13) 0.136(9) 0.083(9) 0.051(6) 0.029(7)
N17 0.054(5) 0.165(10) 0.094(7) 0.046(7) 0.031(5) 0.013(6)
N18 0.045(4) 0.137(9) 0.122(8) 0.050(7) 0.027(5) 0.012(5)
N11 0.068(6) 0.149(10) 0.125(8) 0.046(8) 0.041(6) -0.009(6)
N10 0.049(5) 0.145(9) 0.146(9) 0.055(7) 0.041(6) -0.004(5)
N19 0.043(4) 0.094(7) 0.160(10) 0.032(6) 0.037(6) 0.010(4)
N20 0.043(4) 0.078(6) 0.164(9) 0.013(6) 0.046(5) -0.006(4)
N9 0.049(4) 0.086(6) 0.166(10) 0.027(6) 0.044(6) -0.009(4)
N8 0.042(4) 0.077(5) 0.164(9) 0.002(6) 0.042(5) -0.013(4)
N21 0.052(5) 0.076(6) 0.207(11) -0.016(6) 0.066(6) -0.022(4)
N22 0.052(5) 0.103(7) 0.203(12) 0.019(8) 0.070(7) 0.006(5)
N7 0.044(4) 0.087(6) 0.152(8) -0.030(5) 0.053(5) -0.010(4)
N38 0.056(3) 0.057(4) 0.069(4) 0.018(3) 0.040(3) 0.009(3)
N23 0.063(4) 0.051(3) 0.059(4) 0.013(3) 0.041(3) 0.008(3)
N24 0.061(4) 0.060(4) 0.056(4) 0.006(3) 0.035(3) 0.001(3)
N37 0.078(5) 0.090(5) 0.058(4) 0.028(4) 0.040(4) 0.037(4)
N36 0.076(4) 0.090(5) 0.065(4) 0.021(4) 0.045(4) 0.037(4)
N25 0.061(4) 0.070(4) 0.058(4) 0.013(3) 0.035(3) 0.011(3)
N26 0.063(4) 0.067(4) 0.068(4) 0.015(3) 0.042(3) 0.014(3)
N35 0.063(4) 0.077(5) 0.065(4) 0.016(3) 0.041(3) 0.020(3)
N34 0.065(4) 0.068(4) 0.076(4) 0.010(3) 0.051(4) 0.014(3)
N27 0.065(4) 0.055(4) 0.061(4) 0.009(3) 0.042(3) 0.010(3)
N28 0.056(3) 0.047(3) 0.059(4) 0.001(3) 0.036(3) 0.007(3)
N33 0.061(4) 0.046(3) 0.071(4) 0.004(3) 0.047(3) 0.010(3)
N32 0.058(3) 0.045(3) 0.066(4) 0.003(3) 0.039(3) 0.010(3)
N29 0.055(3) 0.042(3) 0.076(4) 0.006(3) 0.040(3) 0.013(3)
N30 0.055(3) 0.050(4) 0.070(4) 0.010(3) 0.036(3) 0.012(3)
N31 0.058(4) 0.049(3) 0.059(4) 0.002(3) 0.033(3) 0.005(3)
C19 0.050(3) 0.034(3) 0.017(2) -0.016(2) 0.000(2) -0.002(3)
C20 0.031(3) 0.045(3) 0.034(3) 0.002(2) 0.013(2) 0.001(2)
N2 0.195(12) 0.110(9) 0.173(12) 0.051(8) 0.162(11) 0.057(9)
N4 0.066(6) 0.160(10) 0.068(6) 0.007(6) 0.014(4) 0.009(6)
O24 0.067(4) 0.076(5) 0.197(8) 0.003(5) 0.069(5) -0.011(3)
O25 0.056(4) 0.107(6) 0.267(12) -0.006(7) 0.074(6) -0.031(4)
C101 0.062(4) 0.052(4) 0.050(4) 0.000(3) 0.034(4) 0.002(3)
C84 0.068(5) 0.051(4) 0.065(5) 0.000(3) 0.040(4) 0.013(4)
C102 0.066(4) 0.055(4) 0.062(4) 0.007(3) 0.046(4) 0.002(3)
C25 0.038(3) 0.039(3) 0.048(4) -0.002(3) 0.019(3) 0.001(2)
C39 0.064(5) 0.107(7) 0.071(5) -0.035(5) 0.043(4) -0.020(5)
C96 0.059(4) 0.071(5) 0.063(5) 0.015(4) 0.041(4) 0.000(4)
C40 0.086(6) 0.106(8) 0.077(6) -0.034(5) 0.056(5) -0.013(5)
C41 0.107(7) 0.059(5) 0.065(5) -0.009(4) 0.064(5) -0.006(4)
C90 0.062(5) 0.070(5) 0.061(5) 0.017(4) 0.037(4) 0.020(4)
C42 0.109(7) 0.055(5) 0.093(6) -0.017(4) 0.075(6) -0.022(5)
C43 0.085(6) 0.052(4) 0.089(6) -0.014(4) 0.065(5) -0.011(4)
C44 0.150(9) 0.059(5) 0.088(6) -0.006(4) 0.095(7) -0.003(5)
C98 0.055(4) 0.068(5) 0.055(4) 0.005(4) 0.027(4) 0.000(4)
C45 0.075(5) 0.076(6) 0.074(5) -0.014(4) 0.053(5) -0.008(4)
C46 0.070(5) 0.076(5) 0.069(5) -0.003(4) 0.051(5) -0.007(4)
C47 0.069(5) 0.049(4) 0.069(5) -0.015(3) 0.048(4) -0.012(3)
C48 0.067(5) 0.069(5) 0.081(6) -0.016(4) 0.049(5) -0.017(4)
C49 0.097(7) 0.061(5) 0.101(7) -0.023(5) 0.080(6) -0.024(4)
C50 0.071(5) 0.053(4) 0.072(5) -0.010(4) 0.047(4) -0.011(4)
C51 0.099(7) 0.066(6) 0.085(6) -0.020(5) 0.054(6) -0.026(5)
C52 0.112(8) 0.054(5) 0.103(7) -0.001(5) 0.075(7) -0.004(5)
C53 0.072(6) 0.093(7) 0.059(5) 0.002(5) 0.023(4) -0.009(5)
C94 0.078(5) 0.070(5) 0.073(5) 0.020(4) 0.058(5) 0.023(4)
C99 0.062(4) 0.060(4) 0.052(4) -0.001(3) 0.036(4) 0.003(3)
C82 0.059(5) 0.054(4) 0.063(5) 0.009(4) 0.027(4) 0.004(3)
C80 0.057(4) 0.050(4) 0.061(4) 0.012(3) 0.037(4) -0.001(3)
C100 0.049(4) 0.050(4) 0.051(4) 0.001(3) 0.029(3) 0.004(3)
C89 0.060(4) 0.045(4) 0.065(5) 0.015(3) 0.035(4) 0.018(3)
C86 0.063(4) 0.054(4) 0.066(5) 0.006(3) 0.046(4) 0.010(3)
C87 0.059(4) 0.070(5) 0.089(6) 0.009(4) 0.054(5) 0.014(4)
C92 0.055(4) 0.085(6) 0.061(5) 0.014(4) 0.034(4) 0.020(4)
C79 0.069(5) 0.049(4) 0.056(4) 0.012(3) 0.033(4) 0.009(3)
C88 0.066(5) 0.051(4) 0.053(4) 0.014(3) 0.037(4) 0.013(3)
N3 0.030(3) 0.056(4) 0.060(4) 0.008(3) 0.016(3) -0.006(2)
C91 0.062(5) 0.084(6) 0.067(5) 0.020(4) 0.039(4) 0.020(4)
C24 0.043(3) 0.038(3) 0.048(4) -0.003(3) 0.015(3) -0.011(3)
C85 0.065(4) 0.045(4) 0.078(5) -0.001(3) 0.048(4) 0.010(3)
C83 0.080(5) 0.053(5) 0.072(5) 0.004(4) 0.047(5) 0.007(4)
C54 0.068(5) 0.078(6) 0.065(5) -0.006(4) 0.030(4) -0.021(4)
C1 0.055(4) 0.056(5) 0.072(5) -0.007(4) 0.027(4) 0.005(3)
C2 0.049(4) 0.051(4) 0.065(4) -0.011(3) 0.034(4) -0.004(3)
C7 0.059(4) 0.054(4) 0.052(4) -0.012(3) 0.026(4) -0.006(3)
C6 0.070(5) 0.058(5) 0.071(5) 0.001(4) 0.048(4) 0.010(4)
C5 0.058(4) 0.057(4) 0.076(5) -0.017(4) 0.048(4) -0.015(3)
C4 0.048(4) 0.077(6) 0.066(5) -0.021(4) 0.031(4) -0.013(4)
C3 0.050(4) 0.073(5) 0.053(4) -0.013(4) 0.021(3) 0.004(3)
C8 0.078(5) 0.052(5) 0.108(7) -0.028(4) 0.067(5) -0.025(4)
C13 0.073(5) 0.061(5) 0.065(5) -0.011(4) 0.044(4) 0.000(4)
C12 0.062(5) 0.066(5) 0.065(5) -0.001(4) 0.038(4) 0.012(4)
C11 0.085(5) 0.042(4) 0.065(5) 0.001(3) 0.053(4) 0.001(3)
C10 0.091(6) 0.083(6) 0.075(6) -0.026(5) 0.059(5) -0.029(5)
C9 0.072(5) 0.081(6) 0.080(6) -0.032(5) 0.045(5) -0.030(4)
C14 0.107(7) 0.060(5) 0.089(6) 0.020(4) 0.081(6) 0.019(4)
C18 0.116(8) 0.075(6) 0.149(10) 0.024(6) 0.108(8) 0.022(6)
C17 0.141(10) 0.087(8) 0.184(13) 0.036(8) 0.136(11) 0.022(7)
C16 0.202(15) 0.103(9) 0.117(10) 0.023(7) 0.133(12) 0.047(10)
C15 0.132(9) 0.095(7) 0.080(6) 0.012(5) 0.079(7) 0.033(6)
C97 0.056(4) 0.092(6) 0.060(5) 0.010(4) 0.034(4) -0.002(4)
C81 0.083(6) 0.048(4) 0.065(5) 0.006(3) 0.040(4) -0.003(4)
C95 0.053(4) 0.057(4) 0.069(5) 0.008(3) 0.042(4) -0.004(3)
C55 0.043(4) 0.067(6) 0.138(9) -0.043(6) 0.044(6) -0.021(4)
O18 0.041(3) 0.077(4) 0.139(6) -0.040(4) 0.044(3) -0.019(3)
N6 0.080(5) 0.074(5) 0.084(5) 0.019(4) 0.049(4) 0.011(4)
C66 0.048(5) 0.070(7) 0.197(13) 0.040(8) 0.059(7) 0.021(5)
C23 0.033(3) 0.058(4) 0.052(4) 0.014(3) 0.014(3) 0.000(3)
C77 0.045(5) 0.071(7) 0.212(14) -0.002(8) 0.064(7) -0.001(4)
C57 0.050(6) 0.125(10) 0.169(12) 0.082(9) 0.045(7) 0.004(6)
C70 0.057(5) 0.132(9) 0.076(6) -0.026(6) 0.038(5) -0.009(5)
C78 0.056(6) 0.077(7) 0.201(14) -0.018(8) 0.072(8) 0.003(5)
C62 0.054(6) 0.128(10) 0.154(11) -0.063(9) 0.055(7) -0.017(6)
C93 0.077(6) 0.139(9) 0.072(6) 0.032(6) 0.050(5) 0.057(6)
C68 0.040(5) 0.149(11) 0.087(7) 0.042(7) 0.021(5) 0.015(6)
C64 0.043(5) 0.099(9) 0.203(15) 0.008(9) 0.060(8) 0.006(5)
C59 0.065(8) 0.175(15) 0.141(12) 0.085(11) 0.055(8) 0.020(8)
C65 0.036(5) 0.106(9) 0.227(16) -0.014(9) 0.059(8) -0.006(5)
C71 0.060(6) 0.190(14) 0.128(10) -0.037(10) 0.063(7) -0.013(7)
C61 0.059(6) 0.156(13) 0.163(12) 0.049(10) 0.066(8) 0.006(7)
C76 0.053(6) 0.076(7) 0.175(13) 0.043(8) 0.039(8) 0.010(5)
C63 0.071(7) 0.126(11) 0.252(18) 0.019(11) 0.103(10) 0.017(7)
C75 0.047(5) 0.109(10) 0.177(13) 0.076(10) 0.033(8) 0.017(6)
C56 0.057(6) 0.072(7) 0.204(14) 0.009(8) 0.058(8) -0.017(5)
C67 0.040(5) 0.116(10) 0.173(13) 0.052(9) 0.026(7) 0.018(6)
C58 0.068(7) 0.198(17) 0.162(14) 0.085(13) 0.056(9) -0.006(9)
C69 0.062(7) 0.233(18) 0.063(7) 0.018(9) 0.026(5) -0.007(9)
C60 0.086(8) 0.232(18) 0.164(13) 0.100(13) 0.081(9) 0.024(10)
C73 0.072(7) 0.178(14) 0.116(10) 0.076(10) 0.051(7) 0.026(8)
C72 0.071(7) 0.220(16) 0.090(8) 0.012(9) 0.050(7) 0.019(9)
C74 0.055(6) 0.169(13) 0.120(10) 0.088(10) 0.027(6) 0.011(7)
C22 0.043(4) 0.066(5) 0.077(5) -0.003(4) 0.031(4) 0.006(3)
C21 0.038(3) 0.058(4) 0.067(5) -0.015(3) 0.025(3) -0.005(3)
C26 0.032(3) 0.086(6) 0.050(4) 0.020(4) 0.007(3) -0.010(3)
C31 0.045(4) 0.048(4) 0.079(5) 0.009(4) 0.026(4) 0.001(3)
C30 0.048(4) 0.054(5) 0.079(5) -0.001(4) 0.022(4) -0.005(3)
C29 0.035(3) 0.065(5) 0.057(4) 0.001(3) 0.020(3) -0.003(3)
C28 0.050(4) 0.056(4) 0.060(4) 0.010(3) 0.025(4) 0.003(3)
C27 0.042(4) 0.052(4) 0.065(5) -0.001(3) 0.019(3) -0.010(3)
C32 0.046(4) 0.085(6) 0.050(4) -0.003(4) 0.020(3) 0.006(4)
C36 0.054(5) 0.090(7) 0.066(5) -0.016(5) 0.011(4) -0.001(4)
C35 0.046(5) 0.132(10) 0.076(7) -0.031(7) 0.014(5) -0.005(5)
C34 0.090(8) 0.143(11) 0.082(7) 0.038(7) 0.040(7) 0.023(8)
C33 0.066(6) 0.125(9) 0.070(6) 0.026(6) 0.028(5) 0.009(5)
C37 0.046(4) 0.053(4) 0.047(4) -0.003(3) 0.018(3) 0.001(3)
C38 0.056(4) 0.054(4) 0.046(4) -0.006(3) 0.027(3) -0.002(3)
N5 0.100(5) 0.057(4) 0.071(4) -0.021(3) 0.066(4) -0.015(4)
N14 0.061(5) 0.143(9) 0.168(10) 0.019(8) 0.070(6) 0.008(6)
N15 0.052(4) 0.127(8) 0.114(7) -0.025(6) 0.050(5) -0.001(5)
N16 0.050(4) 0.168(10) 0.079(5) -0.004(6) 0.034(4) 0.007(5)
N13 0.064(6) 0.184(11) 0.132(8) 0.050(8) 0.053(6) 0.004(6)

loop_
_atom_type_symbol
_atom_type_description
_atom_type_scat_dispersion_real
_atom_type_scat_dispersion_imag
_atom_type_scat_source
C C 0.0033 0.0016 'International Tables Vol C Tables 4.2.6.8 and 6.1.1.4'
H H 0.0000 0.0000 'International Tables Vol C Tables 4.2.6.8 and 6.1.1.4'
N N 0.0061 0.0033 'International Tables Vol C Tables 4.2.6.8 and 6.1.1.4'
O O 0.0106 0.0060 'International Tables Vol C Tables 4.2.6.8 and 6.1.1.4'
U U -9.6767 9.6646 'International Tables Vol C Tables 4.2.6.8 and 6.1.1.4'

loop_
_geom_angle_atom_site_label_1
_geom_angle_atom_site_label_2
_geom_angle_atom_site_label_3
_geom_angle
_geom_angle_site_symmetry_1
_geom_angle_site_symmetry_3
_geom_angle_publ_flag
O7 U1 U3 35.82(11) . . ?
O7 U1 O8 70.88(16) . . ?
O7 U1 O10 144.07(16) . . ?
O7 U1 O16 145.98(16) . . ?
O7 U1 O12 81.24(16) . . ?
O8 U1 U3 36.47(12) . . ?
O8 U1 O10 73.43(17) . . ?
O8 U1 O16 141.86(17) . . ?
O8 U1 O12 151.63(16) . . ?
O2 U1 U3 81.92(16) . . ?
O2 U1 O7 91.4(2) . . ?
O2 U1 O8 87.8(2) . . ?
O2 U1 O1 175.3(2) . . ?
O2 U1 O10 91.2(2) . . ?
O2 U1 O16 83.1(2) . . ?
O2 U1 O12 87.73(19) . . ?
O1 U1 U3 102.69(18) . . ?
O1 U1 O7 91.9(2) . . ?
O1 U1 O8 96.4(2) . . ?
O1 U1 O10 88.0(2) . . ?
O1 U1 O16 92.3(2) . . ?
O1 U1 O12 89.5(2) . . ?
O10 U1 U3 109.50(12) . . ?
O10 U1 O16 69.84(16) . . ?
O10 U1 O12 134.67(16) . . ?
O16 U1 U3 165.01(14) . . ?
O12 U1 U3 115.17(11) . . ?
O12 U1 O16 65.06(16) . . ?
O9 U2 U3 36.99(14) . . ?
O9 U2 O13 156.44(18) . . ?
O9 U2 O14 124.48(18) . . ?
O9 U2 O15 73.16(18) . . ?
O9 U2 C37 98.9(2) . . ?
O7 U2 U3 35.28(11) . . ?
O7 U2 O9 72.24(18) . . ?
O7 U2 O13 84.25(16) . . ?
O7 U2 O14 163.28(16) . . ?
O7 U2 O15 144.57(17) . . ?
O7 U2 C37 170.5(2) . . ?
O13 U2 U3 119.46(12) . . ?
O13 U2 O14 79.03(16) . . ?
O13 U2 O15 130.33(16) . . ?
O13 U2 C37 104.66(19) . . ?
O14 U2 U3 161.41(11) . . ?
O14 U2 C37 25.78(17) . . ?
O15 U2 U3 109.96(11) . . ?
O15 U2 O14 51.86(16) . . ?
O15 U2 C37 26.09(18) . . ?
O4 U2 U3 93.83(19) . . ?
O4 U2 O9 94.2(3) . . ?
O4 U2 O7 90.3(2) . . ?
O4 U2 O13 87.3(2) . . ?
O4 U2 O14 88.6(2) . . ?
O4 U2 O15 84.8(2) . . ?
O4 U2 O3 176.2(3) . . ?
O4 U2 C37 87.1(2) . . ?
O3 U2 U3 90.00(19) . . ?
O3 U2 O9 88.8(3) . . ?
O3 U2 O7 92.9(2) . . ?
O3 U2 O13 90.9(2) . . ?
O3 U2 O14 87.8(2) . . ?
O3 U2 O15 93.8(2) . . ?
O3 U2 C37 90.2(2) . . ?
C37 U2 U3 135.86(15) . . ?
U1 U3 U2 69.084(19) . . ?
O6 U3 U1 83.45(19) . . ?
O6 U3 U2 91.57(18) . . ?
O6 U3 O5 175.6(3) . . ?
O6 U3 O17 94.9(3) . . ?
O6 U3 O9 91.2(3) . . ?
O6 U3 O7 89.7(2) . . ?
O6 U3 O8 92.2(3) . . ?
O6 U3 O18 84.1(3) . . ?
O5 U3 U1 99.3(2) . . ?
O5 U3 U2 92.6(2) . . ?
O5 U3 O17 82.8(3) . . ?
O5 U3 O9 91.4(3) . . ?
O5 U3 O7 94.5(3) . . ?
O5 U3 O8 88.0(3) . . ?
O5 U3 O18 91.8(3) . . ?
O17 U3 U1 173.96(19) . . ?
O17 U3 U2 105.23(19) . . ?
O9 U3 U1 105.09(13) . . ?
O9 U3 U2 36.31(13) . . ?
O9 U3 O17 69.1(2) . . ?
O9 U3 O18 144.26(19) . . ?
O7 U3 U1 35.11(11) . . ?
O7 U3 U2 34.15(11) . . ?
O7 U3 O17 139.3(2) . . ?
O7 U3 O9 70.43(18) . . ?
O7 U3 O18 144.58(17) . . ?
O8 U3 U1 37.42(11) . . ?
O8 U3 U2 105.10(11) . . ?
O8 U3 O17 148.6(2) . . ?
O8 U3 O9 141.36(18) . . ?
O8 U3 O7 71.11(16) . . ?
O8 U3 O18 74.33(18) . . ?
O18 U3 U1 109.47(13) . . ?
O18 U3 U2 175.56(18) . . ?
O18 U3 O17 76.0(2) . . ?
U3 O17 H17A 108.8 . . ?
U3 O17 H17B 109.0 . . ?
H17A O17 H17B 104.4 . . ?
U2 O9 U3 106.7(2) . . ?
U1 O7 U3 109.07(18) . . ?
U2 O7 U1 139.7(2) . . ?
U2 O7 U3 110.56(19) . . ?
U3 O8 U1 106.11(19) . . ?
C1 O10 U1 130.3(5) . . ?
U1 O16 H16A 109.7 . . ?
U1 O16 H16B 109.5 . . ?
H16A O16 H16B 104.1 . . ?
C19 O12 U1 136.3(4) . . ?
C19 O13 U2 135.1(4) . . ?
C37 O14 U2 93.3(4) . . ?
C37 O15 U2 94.4(4) . . ?
C13 N1 C8 121.1(6) . . ?
C13 N1 C9 119.3(7) . . ?
C9 N1 C8 119.4(7) . . ?
C59 N12 C60 120.7(12) . . ?
C59 N12 C73 115.4(14) . . ?
C60 N12 C73 121.1(15) . . ?
C68 N17 C69 121.5(11) . . ?
C68 N17 C73 115.1(14) . . ?
C73 N17 C69 122.9(12) . . ?
C68 N18 C67 121.3(10) . . ?
C68 N18 C74 112.4(12) . . ?
C74 N18 C67 123.8(12) . . ?
C59 N11 C58 119.8(13) . . ?
C59 N11 C74 113.8(15) . . ?
C58 N11 C74 122.0(13) . . ?
C57 N10 C75 108.3(13) . . ?
C57 N10 C58 123.6(10) . . ?
C58 N10 C75 123.5(12) . . ?
C66 N19 C75 111.7(13) . . ?
C66 N19 C67 123.1(10) . . ?
C75 N19 C67 121.5(12) . . ?
C66 N20 C65 119.6(9) . . ?
C66 N20 C76 111.1(12) . . ?
C65 N20 C76 122.7(11) . . ?
C57 N9 C76 112.2(13) . . ?
C57 N9 C56 123.2(10) . . ?
C56 N9 C76 123.0(11) . . ?
C55 N8 C77 111.2(11) . . ?
C55 N8 C56 124.5(9) . . ?
C56 N8 C77 123.5(10) . . ?
C64 N21 C77 112.5(13) . . ?
C64 N21 C65 119.8(10) . . ?
C65 N21 C77 124.8(11) . . ?
C78 N22 C63 123.7(14) . . ?
C64 N22 C78 112.1(13) . . ?
C64 N22 C63 123.8(12) . . ?
C55 N7 C78 110.0(10) . . ?
C55 N7 C62 123.2(8) . . ?
C62 N7 C78 122.4(10) . . ?
C94 N38 C87 122.5(7) . 7_556 ?
C94 N38 C95 111.5(7) . . ?
C87 N38 C95 125.7(6) 7_556 . ?
C80 N23 C79 121.1(6) . . ?
C80 N23 C95 112.4(6) . . ?
C79 N23 C95 122.0(6) . . ?
C96 N24 C81 123.9(7) . . ?
C80 N24 C96 112.9(6) . . ?
C80 N24 C81 122.4(7) . . ?
C94 N37 C96 113.0(6) . . ?
C94 N37 C93 121.0(7) . . ?
C93 N37 C96 123.2(8) . . ?
C92 N36 C97 112.3(7) . . ?
C92 N36 C93 120.5(7) . . ?
C93 N36 C97 123.2(8) . . ?
C82 N25 C97 112.9(6) . . ?
C82 N25 C81 122.6(7) . . ?
C97 N25 C81 123.6(7) . . ?
C82 N26 C98 113.4(6) . . ?
C82 N26 C83 122.5(7) . . ?
C83 N26 C98 123.2(6) . . ?
C98 N35 C91 124.4(7) . . ?
C92 N35 C98 112.9(7) . . ?
C92 N35 C91 120.7(7) . . ?
C90 N34 C99 112.6(6) . . ?
C90 N34 C91 123.9(7) . . ?
C91 N34 C99 122.9(7) . . ?
C84 N27 C99 111.4(6) . . ?
C84 N27 C83 121.6(6) . . ?
C83 N27 C99 121.4(6) . . ?
C84 N28 C100 112.3(6) . . ?
C84 N28 C85 121.0(6) . . ?
C85 N28 C100 120.7(6) . . ?
C90 N33 C100 112.7(6) . . ?
C90 N33 C89 123.0(6) . . ?
C100 N33 C89 120.3(5) . . ?
C89 N32 C101 124.3(6) . . ?
C88 N32 C101 110.8(6) . . ?
C88 N32 C89 121.4(6) . . ?
C86 N29 C101 112.9(6) . . ?
C86 N29 C85 121.9(6) . . ?
C85 N29 C101 123.3(6) . . ?
C86 N30 C102 111.7(6) . . ?
C86 N30 C87 122.3(6) . . ?
C87 N30 C102 124.3(6) . . ?
C79 N31 C102 123.4(6) 7_556 . ?
C88 N31 C102 113.2(6) . . ?
C88 N31 C79 121.3(6) . 7_556 ?
O12 C19 O13 121.9(6) . . ?
O12 C19 C20 121.7(6) . . ?
O13 C19 C20 116.0(5) . . ?
C25 C20 C19 121.3(5) . . ?
C25 C20 C21 120.0(6) . . ?
C21 C20 C19 118.1(5) . . ?
C17 N2 C16 117.2(11) . . ?
C35 N4 C34 114.8(10) . . ?
N32 C101 H101 111.4 . . ?
N32 C101 C102 104.2(6) . . ?
N29 C101 N32 114.8(6) . . ?
N29 C101 H101 111.4 . . ?
N29 C101 C102 103.0(6) . . ?
C102 C101 H101 111.4 . . ?
O32 C84 N27 125.1(8) . . ?
O32 C84 N28 126.0(8) . . ?
N28 C84 N27 108.9(6) . . ?
N30 C102 C101 103.7(6) . . ?
N30 C102 H102 111.6 . . ?
N31 C102 N30 115.0(6) . . ?
N31 C102 C101 102.6(6) . . ?
N31 C102 H102 111.6 . . ?
C101 C102 H102 111.6 . . ?
C20 C25 H25 120.2 . . ?
C20 C25 C24 119.7(6) . . ?
C24 C25 H25 120.2 . . ?
C40 C39 H39 120.1 . . ?
C40 C39 C38 119.8(8) . . ?
C38 C39 H39 120.1 . . ?
N24 C96 N37 114.9(6) . . ?
N24 C96 H96 111.6 . . ?
N24 C96 C95 104.4(6) . . ?
N37 C96 H96 111.6 . . ?
N37 C96 C95 102.2(7) . . ?
C95 C96 H96 111.6 . . ?
C39 C40 H40 120.0 . . ?
C41 C40 C39 120.0(8) . . ?
C41 C40 H40 120.0 . . ?
C40 C41 C42 120.0(8) . . ?
C40 C41 C44 119.5(8) . . ?
C42 C41 C44 120.4(8) . . ?
O27 C90 N34 126.3(7) . . ?
O27 C90 N33 125.8(8) . . ?
N33 C90 N34 107.9(6) . . ?
C41 C42 H42 119.6 . . ?
C41 C42 C43 120.9(8) . . ?
C43 C42 H42 119.6 . . ?
C42 C43 H43 119.8 . . ?
C38 C43 C42 120.4(8) . . ?
C38 C43 H43 119.8 . . ?
C41 C44 H44A 110.1 . . ?
C41 C44 H44B 110.1 . . ?
H44A C44 H44B 108.4 . . ?
N5 C44 C41 107.9(7) . . ?
N5 C44 H44A 110.1 . . ?
N5 C44 H44B 110.1 . . ?
N26 C98 H98 111.8 . . ?
N26 C98 C97 102.6(6) . . ?
N35 C98 N26 115.0(6) . . ?
N35 C98 H98 111.8 . . ?
N35 C98 C97 103.1(7) . . ?
C97 C98 H98 111.8 . . ?
C46 C45 H45 119.5 . . ?
N5 C45 H45 119.5 . . ?
N5 C45 C46 120.9(8) . . ?
C45 C46 H46 119.5 . . ?
C45 C46 C47 121.1(8) . . ?
C47 C46 H46 119.5 . . ?
C46 C47 C48 117.2(8) . . ?
C46 C47 C50 120.5(7) . . ?
C48 C47 C50 122.2(8) . . ?
C47 C48 H48 120.1 . . ?
C49 C48 C47 119.7(8) . . ?
C49 C48 H48 120.1 . . ?
C48 C49 H49 119.8 . . ?
N5 C49 C48 120.5(7) . . ?
N5 C49 H49 119.8 . . ?
C51 C50 C47 119.7(7) . . ?
C54 C50 C47 122.4(7) . . ?
C54 C50 C51 117.5(8) . . ?
C50 C51 H51 120.5 . . ?
C52 C51 C50 119.1(9) . . ?
C52 C51 H51 120.5 . . ?
C51 C52 H52 118.7 . . ?
N6 C52 C51 122.7(9) . . ?
N6 C52 H52 118.7 . . ?
C54 C53 H53 118.2 . . ?
N6 C53 H53 118.2 . . ?
N6 C53 C54 123.5(9) . . ?
O29 C94 N38 127.3(9) . . ?
O29 C94 N37 125.2(8) . . ?
N38 C94 N37 107.3(7) . . ?
N34 C99 N27 114.9(6) . . ?
N34 C99 H99 111.6 . . ?
N34 C99 C100 103.3(6) . . ?
N27 C99 H99 111.6 . . ?
N27 C99 C100 103.4(6) . . ?
C100 C99 H99 111.6 . . ?
O31 C82 N25 125.7(8) . . ?
O31 C82 N26 126.7(8) . . ?
N26 C82 N25 107.7(7) . . ?
O30 C80 N23 126.2(7) . . ?
O30 C80 N24 126.9(7) . . ?
N24 C80 N23 106.8(6) . . ?
N28 C100 C99 103.6(5) . . ?
N28 C100 H100 111.9 . . ?
N33 C100 N28 113.9(6) . . ?
N33 C100 C99 103.2(5) . . ?
N33 C100 H100 111.9 . . ?
C99 C100 H100 111.9 . . ?
N33 C89 H89A 108.7 . . ?
N33 C89 H89B 108.7 . . ?
N32 C89 N33 114.4(6) . . ?
N32 C89 H89A 108.7 . . ?
N32 C89 H89B 108.7 . . ?
H89A C89 H89B 107.6 . . ?
O33 C86 N29 126.2(7) . . ?
O33 C86 N30 125.3(7) . . ?
N29 C86 N30 108.4(6) . . ?
N38 C87 H87A 108.9 7_556 . ?
N38 C87 H87B 108.9 7_556 . ?
N30 C87 N38 113.6(6) . 7_556 ?
N30 C87 H87A 108.9 . . ?
N30 C87 H87B 108.9 . . ?
H87A C87 H87B 107.7 . . ?
O28 C92 N36 125.7(8) . . ?
O28 C92 N35 126.9(8) . . ?
N35 C92 N36 107.3(8) . . ?
N23 C79 H79A 108.8 . . ?
N23 C79 H79B 108.8 . . ?
N31 C79 N23 113.9(6) 7_556 . ?
N31 C79 H79A 108.8 7_556 . ?
N31 C79 H79B 108.8 7_556 . ?
H79A C79 H79B 107.7 . . ?
O26 C88 N32 124.7(7) . . ?
O26 C88 N31 126.3(7) . . ?
N31 C88 N32 109.0(6) . . ?
C31 N3 C26 119.5(6) . . ?
C31 N3 C27 119.8(6) . . ?
C27 N3 C26 120.5(6) . . ?
N35 C91 H91A 108.7 . . ?
N35 C91 H91B 108.7 . . ?
N34 C91 N35 114.3(6) . . ?
N34 C91 H91A 108.7 . . ?
N34 C91 H91B 108.7 . . ?
H91A C91 H91B 107.6 . . ?
C25 C24 H24 119.6 . . ?
C23 C24 C25 120.8(6) . . ?
C23 C24 H24 119.6 . . ?
N28 C85 N29 113.1(6) . . ?
N28 C85 H85A 109.0 . . ?
N28 C85 H85B 109.0 . . ?
N29 C85 H85A 109.0 . . ?
N29 C85 H85B 109.0 . . ?
H85A C85 H85B 107.8 . . ?
N26 C83 N27 115.0(6) . . ?
N26 C83 H83A 108.5 . . ?
N26 C83 H83B 108.5 . . ?
N27 C83 H83A 108.5 . . ?
N27 C83 H83B 108.5 . . ?
H83A C83 H83B 107.5 . . ?
C50 C54 H54 120.6 . . ?
C53 C54 C50 118.9(8) . . ?
C53 C54 H54 120.6 . . ?
O10 C1 C2 115.3(7) . . ?
O11 C1 O10 124.3(7) . . ?
O11 C1 C2 120.4(7) . . ?
C7 C2 C1 120.8(7) . . ?
C7 C2 C3 118.6(7) . . ?
C3 C2 C1 120.5(7) . . ?
C2 C7 H7 119.6 . . ?
C2 C7 C6 120.8(7) . . ?
C6 C7 H7 119.6 . . ?
C7 C6 H6 119.7 . . ?
C5 C6 C7 120.6(7) . . ?
C5 C6 H6 119.7 . . ?
C6 C5 C4 119.2(7) . . ?
C6 C5 C8 121.2(8) . . ?
C4 C5 C8 119.5(7) . . ?
C5 C4 H4 119.3 . . ?
C5 C4 C3 121.3(7) . . ?
C3 C4 H4 119.3 . . ?
C2 C3 H3 120.3 . . ?
C4 C3 C2 119.5(7) . . ?
C4 C3 H3 120.3 . . ?
N1 C8 C5 114.1(6) . . ?
N1 C8 H8A 108.7 . . ?
N1 C8 H8B 108.7 . . ?
C5 C8 H8A 108.7 . . ?
C5 C8 H8B 108.7 . . ?
H8A C8 H8B 107.6 . . ?
N1 C13 H13 118.9 . . ?
N1 C13 C12 122.2(7) . . ?
C12 C13 H13 118.9 . . ?
C13 C12 H12 120.4 . . ?
C13 C12 C11 119.1(8) . . ?
C11 C12 H12 120.4 . . ?
C12 C11 C14 119.3(8) . . ?
C10 C11 C12 117.0(7) . . ?
C10 C11 C14 123.5(7) . . ?
C11 C10 H10 119.2 . . ?
C9 C10 C11 121.5(8) . . ?
C9 C10 H10 119.2 . . ?
N1 C9 C10 120.8(8) . . ?
N1 C9 H9 119.6 . . ?
C10 C9 H9 119.6 . . ?
C18 C14 C11 122.6(8) . . ?
C18 C14 C15 116.8(9) . . ?
C15 C14 C11 120.6(9) . . ?
C14 C18 H18 119.9 . . ?
C14 C18 C17 120.3(12) . . ?
C17 C18 H18 119.9 . . ?
N2 C17 C18 122.7(13) . . ?
N2 C17 H17 118.7 . . ?
C18 C17 H17 118.7 . . ?
N2 C16 H16 117.6 . . ?
N2 C16 C15 124.7(13) . . ?
C15 C16 H16 117.6 . . ?
C14 C15 H15 120.8 . . ?
C16 C15 C14 118.3(12) . . ?
C16 C15 H15 120.8 . . ?
N36 C97 N25 114.8(7) . . ?
N36 C97 C98 103.9(7) . . ?
N36 C97 H97 111.5 . . ?
N25 C97 C98 103.1(6) . . ?
N25 C97 H97 111.5 . . ?
C98 C97 H97 111.5 . . ?
N24 C81 N25 114.0(6) . . ?
N24 C81 H81A 108.8 . . ?
N24 C81 H81B 108.8 . . ?
N25 C81 H81A 108.8 . . ?
N25 C81 H81B 108.8 . . ?
H81A C81 H81B 107.7 . . ?
N38 C95 N23 114.0(6) . . ?
N38 C95 C96 105.4(6) . . ?
N38 C95 H95 111.4 . . ?
N23 C95 C96 102.7(6) . . ?
N23 C95 H95 111.4 . . ?
C96 C95 H95 111.4 . . ?
N7 C55 N8 110.9(8) . . ?
O18 C55 N8 123.3(12) . . ?
O18 C55 N7 125.7(11) . . ?
C55 O18 U3 124.5(5) . . ?
C53 N6 C52 118.3(8) . . ?
N19 C66 N20 107.8(10) . . ?
O24 C66 N19 125.6(15) . . ?
O24 C66 N20 126.7(15) . . ?
C24 C23 C22 119.7(6) . . ?
C24 C23 C26 119.3(7) . . ?
C22 C23 C26 120.6(7) . . ?
N8 C77 H77 111.5 . . ?
N8 C77 C78 104.0(9) . . ?
N21 C77 N8 114.3(10) . . ?
N21 C77 H77 111.5 . . ?
N21 C77 C78 103.3(10) . . ?
C78 C77 H77 111.5 . . ?
O19 C57 N10 124.1(15) . . ?
O19 C57 N9 126.7(16) . . ?
N9 C57 N10 109.2(10) . . ?
O22 C70 N15 127.2(12) . . ?
O22 C70 N16 126.5(11) . . ?
N15 C70 N16 106.3(9) . . ?
N22 C78 N7 112.4(9) . . ?
N22 C78 C77 103.6(11) . . ?
N22 C78 H78 112.6 . . ?
N7 C78 C77 102.2(10) . . ?
N7 C78 H78 112.6 . . ?
C77 C78 H78 112.6 . . ?
N7 C62 H62A 108.9 . . ?
N7 C62 H62B 108.9 . . ?
H62A C62 H62B 107.7 . . ?
N15 C62 N7 113.2(9) 5_676 . ?
N15 C62 H62A 108.9 5_676 . ?
N15 C62 H62B 108.9 5_676 . ?
N37 C93 H93A 108.8 . . ?
N37 C93 H93B 108.8 . . ?
N36 C93 N37 113.8(7) . . ?
N36 C93 H93A 108.8 . . ?
N36 C93 H93B 108.8 . . ?
H93A C93 H93B 107.7 . . ?
O23 C68 N17 128.0(14) . . ?
O23 C68 N18 125.4(13) . . ?
N17 C68 N18 106.6(11) . . ?
N21 C64 N22 107.5(12) . . ?
O25 C64 N21 128.5(17) . . ?
O25 C64 N22 124.0(16) . . ?
O20 C59 N12 127.2(17) . . ?
O20 C59 N11 126.9(19) . . ?
N12 C59 N11 105.9(12) . . ?
N20 C65 N21 113.0(8) . . ?
N20 C65 H65A 109.0 . . ?
N20 C65 H65B 109.0 . . ?
N21 C65 H65A 109.0 . . ?
N21 C65 H65B 109.0 . . ?
H65A C65 H65B 107.8 . . ?
C72 C71 H71 111.5 . . ?
N14 C71 H71 111.5 . . ?
N14 C71 C72 104.5(11) . . ?
N14 C71 N15 113.4(11) . . ?
N15 C71 H71 111.5 . . ?
N15 C71 C72 104.0(9) . . ?
O21 C61 N14 126.6(12) . . ?
O21 C61 N13 124.6(14) . . ?
N14 C61 N13 108.8(12) . . ?
N20 C76 N9 114.6(10) . . ?
N20 C76 H76 111.4 . . ?
N20 C76 C75 104.5(11) . . ?
N9 C76 H76 111.4 . . ?
N9 C76 C75 103.0(11) . . ?
C75 C76 H76 111.4 . . ?
N22 C63 H63A 108.7 . . ?
N22 C63 H63B 108.7 . . ?
H63A C63 H63B 107.6 . . ?
N14 C63 N22 114.0(10) 5_676 . ?
N14 C63 H63A 108.7 5_676 . ?
N14 C63 H63B 108.7 5_676 . ?
N10 C75 C76 106.4(11) . . ?
N10 C75 H75 110.9 . . ?
N19 C75 N10 113.8(11) . . ?
N19 C75 C76 103.7(12) . . ?
N19 C75 H75 110.9 . . ?
C76 C75 H75 110.9 . . ?
N9 C56 N8 115.3(9) . . ?
N9 C56 H56A 108.5 . . ?
N9 C56 H56B 108.5 . . ?
N8 C56 H56A 108.5 . . ?
N8 C56 H56B 108.5 . . ?
H56A C56 H56B 107.5 . . ?
N18 C67 N19 115.0(9) . . ?
N18 C67 H67A 108.5 . . ?
N18 C67 H67B 108.5 . . ?
N19 C67 H67A 108.5 . . ?
N19 C67 H67B 108.5 . . ?
H67A C67 H67B 107.5 . . ?
N11 C58 N10 117.4(11) . . ?
N11 C58 H58A 108.0 . . ?
N11 C58 H58B 108.0 . . ?
N10 C58 H58A 108.0 . . ?
N10 C58 H58B 108.0 . . ?
H58A C58 H58B 107.2 . . ?
N17 C69 H69A 108.4 . . ?
N17 C69 H69B 108.4 . . ?
N17 C69 N16 115.4(9) . . ?
H69A C69 H69B 107.5 . . ?
N16 C69 H69A 108.4 . . ?
N16 C69 H69B 108.4 . . ?
N12 C60 H60A 108.6 . . ?
N12 C60 H60B 108.6 . . ?
N12 C60 N13 114.4(11) . . ?
H60A C60 H60B 107.6 . . ?
N13 C60 H60A 108.6 . . ?
N13 C60 H60B 108.6 . . ?
N12 C73 H73 112.0 . . ?
N12 C73 C74 101.5(13) . . ?
N17 C73 N12 116.8(10) . . ?
N17 C73 H73 112.0 . . ?
N17 C73 C74 101.5(11) . . ?
C74 C73 H73 112.0 . . ?
C71 C72 H72 111.3 . . ?
N16 C72 C71 101.9(11) . . ?
N16 C72 H72 111.3 . . ?
N16 C72 N13 117.8(12) . . ?
N13 C72 C71 102.4(10) . . ?
N13 C72 H72 111.3 . . ?
N18 C74 N11 114.4(11) . . ?
N18 C74 C73 104.4(11) . . ?
N18 C74 H74 111.5 . . ?
N11 C74 C73 103.2(11) . . ?
N11 C74 H74 111.5 . . ?
C73 C74 H74 111.5 . . ?
C23 C22 H22 120.0 . . ?
C21 C22 C23 120.0(7) . . ?
C21 C22 H22 120.0 . . ?
C20 C21 H21 120.1 . . ?
C22 C21 C20 119.7(7) . . ?
C22 C21 H21 120.1 . . ?
N3 C26 C23 113.7(6) . . ?
N3 C26 H26A 108.8 . . ?
N3 C26 H26B 108.8 . . ?
C23 C26 H26A 108.8 . . ?
C23 C26 H26B 108.8 . . ?
H26A C26 H26B 107.7 . . ?
N3 C31 H31 119.2 . . ?
N3 C31 C30 121.6(7) . . ?
C30 C31 H31 119.2 . . ?
C31 C30 H30 120.2 . . ?
C31 C30 C29 119.7(7) . . ?
C29 C30 H30 120.2 . . ?
C30 C29 C28 118.5(7) . . ?
C30 C29 C32 122.3(7) . . ?
C28 C29 C32 119.1(7) . . ?
C29 C28 H28 120.2 . . ?
C27 C28 C29 119.6(7) . . ?
C27 C28 H28 120.2 . . ?
N3 C27 C28 120.6(7) . . ?
N3 C27 H27 119.7 . . ?
C28 C27 H27 119.7 . . ?
C36 C32 C29 120.4(8) . . ?
C36 C32 C33 117.0(8) . . ?
C33 C32 C29 122.4(8) . . ?
C32 C36 H36 120.3 . . ?
C32 C36 C35 119.4(10) . . ?
C35 C36 H36 120.3 . . ?
N4 C35 C36 124.9(10) . . ?
N4 C35 H35 117.5 . . ?
C36 C35 H35 117.5 . . ?
N4 C34 H34 116.9 . . ?
N4 C34 C33 126.2(12) . . ?
C33 C34 H34 116.9 . . ?
C32 C33 C34 117.7(10) . . ?
C32 C33 H33 121.2 . . ?
C34 C33 H33 121.2 . . ?
O14 C37 U2 60.9(4) . . ?
O14 C37 O15 120.3(6) . . ?
O14 C37 C38 121.1(6) . . ?
O15 C37 U2 59.5(4) . . ?
O15 C37 C38 118.6(7) . . ?
C38 C37 U2 176.9(5) . . ?
C39 C38 C37 120.2(7) . . ?
C43 C38 C39 118.9(7) . . ?
C43 C38 C37 120.9(7) . . ?
C45 N5 C44 119.8(8) . . ?
C45 N5 C49 120.5(7) . . ?
C49 N5 C44 119.4(7) . . ?
C61 N14 C71 111.4(12) . . ?
C61 N14 C63 121.6(11) . 5_676 ?
C63 N14 C71 126.2(13) 5_676 . ?
C70 N15 C62 119.3(9) . 5_676 ?
C70 N15 C71 112.2(11) . . ?
C62 N15 C71 124.3(10) 5_676 . ?
C70 N16 C69 122.0(9) . . ?
C70 N16 C72 115.1(11) . . ?
C72 N16 C69 121.6(11) . . ?
C61 N13 C60 123.6(12) . . ?
C61 N13 C72 112.7(13) . . ?
C72 N13 C60 122.7(12) . . ?

loop_
_geom_bond_atom_site_label_1
_geom_bond_atom_site_label_2
_geom_bond_distance
_geom_bond_site_symmetry_2
_geom_bond_publ_flag
U1 U3 3.7091(10) . ?
U1 O7 2.257(5) . ?
U1 O8 2.346(4) . ?
U1 O2 1.777(5) . ?
U1 O1 1.779(5) . ?
U1 O10 2.375(5) . ?
U1 O16 2.536(5) . ?
U1 O12 2.483(4) . ?
U2 U3 3.7233(8) . ?
U2 O9 2.302(5) . ?
U2 O7 2.233(5) . ?
U2 O13 2.361(5) . ?
U2 O14 2.521(5) . ?
U2 O15 2.489(5) . ?
U2 O4 1.757(5) . ?
U2 O3 1.772(5) . ?
U2 C37 2.881(7) . ?
U3 O6 1.799(8) . ?
U3 O5 1.814(8) . ?
U3 O17 2.827(9) . ?
U3 O9 2.339(6) . ?
U3 O7 2.297(4) . ?
U3 O8 2.295(5) . ?
U3 O18 2.496(5) . ?
O22 C70 1.204(11) . ?
O19 C57 1.225(12) . ?
O20 C59 1.215(15) . ?
O21 C61 1.248(15) . ?
O30 C80 1.218(8) . ?
O31 C82 1.212(9) . ?
O32 C84 1.227(9) . ?
O33 C86 1.225(8) . ?
O26 C88 1.220(8) . ?
O27 C90 1.221(9) . ?
O28 C92 1.216(10) . ?
O29 C94 1.202(9) . ?
O17 H17A 0.8501 . ?
O17 H17B 0.8503 . ?
O10 C1 1.285(9) . ?
O16 H16A 0.8571 . ?
O16 H16B 0.8565 . ?
O12 C19 1.239(7) . ?
O13 C19 1.293(7) . ?
O14 C37 1.255(8) . ?
O15 C37 1.271(8) . ?
O11 C1 1.233(9) . ?
O23 C68 1.222(12) . ?
N1 C8 1.503(9) . ?
N1 C13 1.328(10) . ?
N1 C9 1.334(10) . ?
N12 C59 1.36(2) . ?
N12 C60 1.406(19) . ?
N12 C73 1.443(14) . ?
N17 C68 1.360(15) . ?
N17 C69 1.446(17) . ?
N17 C73 1.433(15) . ?
N18 C68 1.384(16) . ?
N18 C67 1.446(16) . ?
N18 C74 1.431(14) . ?
N11 C59 1.365(18) . ?
N11 C58 1.43(2) . ?
N11 C74 1.451(15) . ?
N10 C57 1.390(18) . ?
N10 C75 1.480(14) . ?
N10 C58 1.460(19) . ?
N19 C66 1.347(16) . ?
N19 C75 1.447(15) . ?
N19 C67 1.465(17) . ?
N20 C66 1.377(16) . ?
N20 C65 1.419(16) . ?
N20 C76 1.421(14) . ?
N9 C57 1.369(17) . ?
N9 C76 1.465(13) . ?
N9 C56 1.427(16) . ?
N8 C55 1.342(13) . ?
N8 C77 1.441(12) . ?
N8 C56 1.429(16) . ?
N21 C77 1.440(13) . ?
N21 C64 1.364(16) . ?
N21 C65 1.424(17) . ?
N22 C78 1.433(14) . ?
N22 C64 1.370(18) . ?
N22 C63 1.447(18) . ?
N7 C55 1.335(14) . ?
N7 C78 1.484(11) . ?
N7 C62 1.472(15) . ?
N38 C94 1.369(9) . ?
N38 C87 1.444(10) 7_556 ?
N38 C95 1.445(9) . ?
N23 C80 1.382(9) . ?
N23 C79 1.453(9) . ?
N23 C95 1.466(9) . ?
N24 C96 1.443(10) . ?
N24 C80 1.374(9) . ?
N24 C81 1.450(10) . ?
N37 C96 1.448(10) . ?
N37 C94 1.389(11) . ?
N37 C93 1.447(11) . ?
N36 C92 1.383(10) . ?
N36 C97 1.438(11) . ?
N36 C93 1.436(10) . ?
N25 C82 1.369(10) . ?
N25 C97 1.456(10) . ?
N25 C81 1.462(9) . ?
N26 C98 1.459(9) . ?
N26 C82 1.356(9) . ?
N26 C83 1.440(10) . ?
N35 C98 1.444(10) . ?
N35 C92 1.378(10) . ?
N35 C91 1.457(9) . ?
N34 C90 1.369(10) . ?
N34 C99 1.445(9) . ?
N34 C91 1.430(9) . ?
N27 C84 1.373(10) . ?
N27 C99 1.461(9) . ?
N27 C83 1.445(9) . ?
N28 C84 1.364(9) . ?
N28 C100 1.449(8) . ?
N28 C85 1.442(9) . ?
N33 C90 1.363(9) . ?
N33 C100 1.446(8) . ?
N33 C89 1.450(9) . ?
N32 C101 1.459(9) . ?
N32 C89 1.430(9) . ?
N32 C88 1.381(9) . ?
N29 C101 1.448(9) . ?
N29 C86 1.361(9) . ?
N29 C85 1.445(9) . ?
N30 C102 1.451(9) . ?
N30 C86 1.378(9) . ?
N30 C87 1.439(9) . ?
N31 C102 1.450(9) . ?
N31 C79 1.442(9) 7_556 ?
N31 C88 1.354(9) . ?
C19 C20 1.477(8) . ?
C20 C25 1.378(8) . ?
C20 C21 1.386(9) . ?
N2 C17 1.310(16) . ?
N2 C16 1.313(17) . ?
N4 C35 1.290(14) . ?
N4 C34 1.301(15) . ?
O24 C66 1.208(12) . ?
O25 C64 1.201(14) . ?
C101 H101 0.9800 . ?
C101 C102 1.552(10) . ?
C102 H102 0.9800 . ?
C25 H25 0.9300 . ?
C25 C24 1.391(8) . ?
C39 H39 0.9300 . ?
C39 C40 1.395(12) . ?
C39 C38 1.397(10) . ?
C96 H96 0.9800 . ?
C96 C95 1.524(11) . ?
C40 H40 0.9300 . ?
C40 C41 1.359(12) . ?
C41 C42 1.364(12) . ?
C41 C44 1.526(11) . ?
C42 H42 0.9300 . ?
C42 C43 1.378(11) . ?
C43 H43 0.9300 . ?
C43 C38 1.367(10) . ?
C44 H44A 0.9700 . ?
C44 H44B 0.9700 . ?
C44 N5 1.510(10) . ?
C98 H98 0.9800 . ?
C98 C97 1.548(11) . ?
C45 H45 0.9300 . ?
C45 C46 1.354(11) . ?
C45 N5 1.334(10) . ?
C46 H46 0.9300 . ?
C46 C47 1.374(11) . ?
C47 C48 1.402(10) . ?
C47 C50 1.486(11) . ?
C48 H48 0.9300 . ?
C48 C49 1.372(12) . ?
C49 H49 0.9300 . ?
C49 N5 1.341(11) . ?
C50 C51 1.392(11) . ?
C50 C54 1.376(11) . ?
C51 H51 0.9300 . ?
C51 C52 1.371(12) . ?
C52 H52 0.9300 . ?
C52 N6 1.324(12) . ?
C53 H53 0.9300 . ?
C53 C54 1.376(12) . ?
C53 N6 1.307(11) . ?
C99 H99 0.9800 . ?
C99 C100 1.545(10) . ?
C100 H100 0.9800 . ?
C89 H89A 0.9700 . ?
C89 H89B 0.9700 . ?
C87 H87A 0.9700 . ?
C87 H87B 0.9700 . ?
C79 H79A 0.9700 . ?
C79 H79B 0.9700 . ?
N3 C26 1.486(9) . ?
N3 C31 1.334(9) . ?
N3 C27 1.348(9) . ?
C91 H91A 0.9700 . ?
C91 H91B 0.9700 . ?
C24 H24 0.9300 . ?
C24 C23 1.361(10) . ?
C85 H85A 0.9700 . ?
C85 H85B 0.9700 . ?
C83 H83A 0.9700 . ?
C83 H83B 0.9700 . ?
C54 H54 0.9300 . ?
C1 C2 1.493(10) . ?
C2 C7 1.374(10) . ?
C2 C3 1.415(10) . ?
C7 H7 0.9300 . ?
C7 C6 1.389(10) . ?
C6 H6 0.9300 . ?
C6 C5 1.373(11) . ?
C5 C4 1.375(11) . ?
C5 C8 1.509(10) . ?
C4 H4 0.9300 . ?
C4 C3 1.379(10) . ?
C3 H3 0.9300 . ?
C8 H8A 0.9700 . ?
C8 H8B 0.9700 . ?
C13 H13 0.9300 . ?
C13 C12 1.367(10) . ?
C12 H12 0.9300 . ?
C12 C11 1.396(10) . ?
C11 C10 1.363(12) . ?
C11 C14 1.496(11) . ?
C10 H10 0.9300 . ?
C10 C9 1.360(12) . ?
C9 H9 0.9300 . ?
C14 C18 1.357(14) . ?
C14 C15 1.401(13) . ?
C18 H18 0.9300 . ?
C18 C17 1.405(13) . ?
C17 H17 0.9300 . ?
C16 H16 0.9300 . ?
C16 C15 1.381(15) . ?
C15 H15 0.9300 . ?
C97 H97 0.9800 . ?
C81 H81A 0.9700 . ?
C81 H81B 0.9700 . ?
C95 H95 0.9800 . ?
C55 O18 1.260(10) . ?
C23 C22 1.393(10) . ?
C23 C26 1.529(9) . ?
C77 H77 0.9800 . ?
C77 C78 1.529(18) . ?
C70 N15 1.370(13) . ?
C70 N16 1.371(14) . ?
C78 H78 0.9800 . ?
C62 H62A 0.9700 . ?
C62 H62B 0.9700 . ?
C62 N15 1.433(15) 5_676 ?
C93 H93A 0.9700 . ?
C93 H93B 0.9700 . ?
C65 H65A 0.9700 . ?
C65 H65B 0.9700 . ?
C71 H71 0.9800 . ?
C71 C72 1.538(19) . ?
C71 N14 1.444(14) . ?
C71 N15 1.463(13) . ?
C61 N14 1.352(16) . ?
C61 N13 1.365(15) . ?
C76 H76 0.9800 . ?
C76 C75 1.494(19) . ?
C63 H63A 0.9700 . ?
C63 H63B 0.9700 . ?
C63 N14 1.427(15) 5_676 ?
C75 H75 0.9800 . ?
C56 H56A 0.9700 . ?
C56 H56B 0.9700 . ?
C67 H67A 0.9700 . ?
C67 H67B 0.9700 . ?
C58 H58A 0.9700 . ?
C58 H58B 0.9700 . ?
C69 H69A 0.9700 . ?
C69 H69B 0.9700 . ?
C69 N16 1.446(16) . ?
C60 H60A 0.9700 . ?
C60 H60B 0.9700 . ?
C60 N13 1.480(18) . ?
C73 H73 0.9800 . ?
C73 C74 1.56(2) . ?
C72 H72 0.9800 . ?
C72 N16 1.436(13) . ?
C72 N13 1.437(17) . ?
C74 H74 0.9800 . ?
C22 H22 0.9300 . ?
C22 C21 1.385(9) . ?
C21 H21 0.9300 . ?
C26 H26A 0.9700 . ?
C26 H26B 0.9700 . ?
C31 H31 0.9300 . ?
C31 C30 1.365(11) . ?
C30 H30 0.9300 . ?
C30 C29 1.368(10) . ?
C29 C28 1.390(10) . ?
C29 C32 1.513(10) . ?
C28 H28 0.9300 . ?
C28 C27 1.370(10) . ?
C27 H27 0.9300 . ?
C32 C36 1.361(11) . ?
C32 C33 1.370(13) . ?
C36 H36 0.9300 . ?
C36 C35 1.407(13) . ?
C35 H35 0.9300 . ?
C34 H34 0.9300 . ?
C34 C33 1.407(13) . ?
C33 H33 0.9300 . ?
C37 C38 1.486(10) . ?

loop_
_geom_torsion_atom_site_label_1
_geom_torsion_atom_site_label_2
_geom_torsion_atom_site_label_3
_geom_torsion_atom_site_label_4
_geom_torsion
_geom_torsion_site_symmetry_1
_geom_torsion_site_symmetry_2
_geom_torsion_site_symmetry_3
_geom_torsion_site_symmetry_4
_geom_torsion_publ_flag
U1 O10 C1 O11 -2.5(14) . . . . ?
U1 O10 C1 C2 175.7(4) . . . . ?
U1 O12 C19 O13 -33.8(10) . . . . ?
U1 O12 C19 C20 154.3(4) . . . . ?
U2 O13 C19 O12 -28.2(9) . . . . ?
U2 O13 C19 C20 144.1(5) . . . . ?
U2 O14 C37 O15 -2.9(7) . . . . ?
U2 O14 C37 C38 177.3(6) . . . . ?
U2 O15 C37 O14 3.0(7) . . . . ?
U2 O15 C37 C38 -177.2(5) . . . . ?
O22 C70 N15 C62 -13.8(16) . . . 5_676 ?
O22 C70 N15 C71 -171.6(10) . . . . ?
O22 C70 N16 C69 8.2(17) . . . . ?
O22 C70 N16 C72 175.3(10) . . . . ?
O21 C61 N14 C71 174.8(14) . . . . ?
O21 C61 N14 C63 5(2) . . . 5_676 ?
O21 C61 N13 C60 -5(2) . . . . ?
O21 C61 N13 C72 -173.2(13) . . . . ?
O10 C1 C2 C7 1.6(11) . . . . ?
O10 C1 C2 C3 -174.5(7) . . . . ?
O12 C19 C20 C25 157.3(6) . . . . ?
O12 C19 C20 C21 -31.1(9) . . . . ?
O13 C19 C20 C25 -15.0(9) . . . . ?
O13 C19 C20 C21 156.6(6) . . . . ?
O14 C37 C38 C39 177.4(7) . . . . ?
O14 C37 C38 C43 -4.7(11) . . . . ?
O15 C37 C38 C39 -2.4(11) . . . . ?
O15 C37 C38 C43 175.5(7) . . . . ?
O11 C1 C2 C7 179.9(9) . . . . ?
O11 C1 C2 C3 3.8(13) . . . . ?
N1 C13 C12 C11 -1.1(12) . . . . ?
N12 C60 N13 C61 113.4(15) . . . . ?
N12 C60 N13 C72 -79.0(18) . . . . ?
N12 C73 C74 N18 120.1(9) . . . . ?
N12 C73 C74 N11 0.3(11) . . . . ?
N17 C69 N16 C70 -108.2(13) . . . . ?
N17 C69 N16 C72 85.5(14) . . . . ?
N17 C73 C74 N18 -0.6(11) . . . . ?
N17 C73 C74 N11 -120.4(9) . . . . ?
N20 C76 C75 N10 112.5(9) . . . . ?
N20 C76 C75 N19 -7.7(11) . . . . ?
N9 C76 C75 N10 -7.6(12) . . . . ?
N9 C76 C75 N19 -127.8(8) . . . . ?
N8 C55 O18 U3 -93.9(10) . . . . ?
N8 C77 C78 N22 126.5(8) . . . . ?
N8 C77 C78 N7 9.5(11) . . . . ?
N21 C77 C78 N22 6.8(10) . . . . ?
N21 C77 C78 N7 -110.2(8) . . . . ?
N7 C55 O18 U3 88.2(11) . . . . ?
N24 C96 C95 N38 126.7(6) . . . . ?
N24 C96 C95 N23 7.1(7) . . . . ?
N37 C96 C95 N38 6.7(7) . . . . ?
N37 C96 C95 N23 -112.9(6) . . . . ?
N26 C98 C97 N36 115.0(7) . . . . ?
N26 C98 C97 N25 -5.0(8) . . . . ?
N35 C98 C97 N36 -4.8(8) . . . . ?
N35 C98 C97 N25 -124.8(7) . . . . ?
N34 C99 C100 N28 123.0(6) . . . . ?
N34 C99 C100 N33 4.1(7) . . . . ?
N27 C99 C100 N28 3.0(7) . . . . ?
N27 C99 C100 N33 -116.0(6) . . . . ?
N32 C101 C102 N30 121.1(6) . . . . ?
N32 C101 C102 N31 1.1(7) . . . . ?
N29 C101 C102 N30 0.9(7) . . . . ?
N29 C101 C102 N31 -119.1(6) . . . . ?
C19 C20 C25 C24 171.6(6) . . . . ?
C19 C20 C21 C22 -170.7(7) . . . . ?
C20 C25 C24 C23 -0.2(10) . . . . ?
N2 C16 C15 C14 2.6(17) . . . . ?
N4 C34 C33 C32 0.4(19) . . . . ?
C101 N32 C89 N33 84.4(8) . . . . ?
C101 N32 C88 O26 176.2(7) . . . . ?
C101 N32 C88 N31 -3.3(8) . . . . ?
C101 N29 C86 O33 -173.3(7) . . . . ?
C101 N29 C86 N30 5.5(8) . . . . ?
C101 N29 C85 N28 -76.5(9) . . . . ?
C84 N27 C99 N34 -117.5(7) . . . . ?
C84 N27 C99 C100 -5.8(8) . . . . ?
C84 N27 C83 N26 119.3(8) . . . . ?
C84 N28 C100 N33 111.9(7) . . . . ?
C84 N28 C100 C99 0.6(7) . . . . ?
C84 N28 C85 N29 -122.5(7) . . . . ?
C102 N30 C86 O33 174.0(7) . . . . ?
C102 N30 C86 N29 -4.8(8) . . . . ?
C102 N30 C87 N38 81.4(9) . . . 7_556 ?
C102 N31 C88 O26 -175.3(7) . . . . ?
C102 N31 C88 N32 4.2(8) . . . . ?
C25 C20 C21 C22 1.0(11) . . . . ?
C25 C24 C23 C22 -0.9(11) . . . . ?
C25 C24 C23 C26 -174.3(6) . . . . ?
C39 C40 C41 C42 -2.7(15) . . . . ?
C39 C40 C41 C44 175.1(9) . . . . ?
C96 N24 C80 O30 178.3(7) . . . . ?
C96 N24 C80 N23 -1.6(8) . . . . ?
C96 N24 C81 N25 81.8(9) . . . . ?
C96 N37 C94 O29 -175.5(8) . . . . ?
C96 N37 C94 N38 -0.6(9) . . . . ?
C96 N37 C93 N36 -83.2(11) . . . . ?
C40 C39 C38 C43 1.6(13) . . . . ?
C40 C39 C38 C37 179.5(8) . . . . ?
C40 C41 C42 C43 2.2(15) . . . . ?
C40 C41 C44 N5 -73.9(11) . . . . ?
C41 C42 C43 C38 0.3(14) . . . . ?
C41 C44 N5 C45 89.8(9) . . . . ?
C41 C44 N5 C49 -84.3(9) . . . . ?
C90 N34 C99 N27 110.7(7) . . . . ?
C90 N34 C99 C100 -1.1(8) . . . . ?
C90 N34 C91 N35 -112.5(9) . . . . ?
C90 N33 C100 N28 -117.6(7) . . . . ?
C90 N33 C100 C99 -6.0(8) . . . . ?
C90 N33 C89 N32 127.7(7) . . . . ?
C42 C41 C44 N5 103.8(9) . . . . ?
C42 C43 C38 C39 -2.2(13) . . . . ?
C42 C43 C38 C37 179.9(8) . . . . ?
C44 C41 C42 C43 -175.6(8) . . . . ?
C98 N26 C82 O31 175.8(8) . . . . ?
C98 N26 C82 N25 -4.2(9) . . . . ?
C98 N26 C83 N27 77.0(10) . . . . ?
C98 N35 C92 O28 -177.0(8) . . . . ?
C98 N35 C92 N36 3.2(9) . . . . ?
C98 N35 C91 N34 -88.4(10) . . . . ?
C45 C46 C47 C48 -2.9(12) . . . . ?
C45 C46 C47 C50 179.9(7) . . . . ?
C46 C45 N5 C44 -172.3(7) . . . . ?
C46 C45 N5 C49 1.7(12) . . . . ?
C46 C47 C48 C49 3.9(11) . . . . ?
C46 C47 C50 C51 -48.5(11) . . . . ?
C46 C47 C50 C54 124.8(9) . . . . ?
C47 C48 C49 N5 -2.2(12) . . . . ?
C47 C50 C51 C52 174.6(8) . . . . ?
C47 C50 C54 C53 -173.1(8) . . . . ?
C48 C47 C50 C51 134.5(9) . . . . ?
C48 C47 C50 C54 -52.2(11) . . . . ?
C48 C49 N5 C44 173.4(7) . . . . ?
C48 C49 N5 C45 -0.7(11) . . . . ?
C50 C47 C48 C49 -179.0(7) . . . . ?
C50 C51 C52 N6 -1.6(15) . . . . ?
C51 C50 C54 C53 0.4(14) . . . . ?
C51 C52 N6 C53 0.7(15) . . . . ?
C94 N38 C95 N23 104.1(7) . . . . ?
C94 N38 C95 C96 -7.7(8) . . . . ?
C94 N37 C96 N24 -116.4(8) . . . . ?
C94 N37 C96 C95 -3.9(8) . . . . ?
C94 N37 C93 N36 117.1(9) . . . . ?
C99 N34 C90 O27 179.2(8) . . . . ?
C99 N34 C90 N33 -2.5(9) . . . . ?
C99 N34 C91 N35 76.8(10) . . . . ?
C99 N27 C84 O32 -174.2(7) . . . . ?
C99 N27 C84 N28 6.4(8) . . . . ?
C99 N27 C83 N26 -89.5(9) . . . . ?
C82 N25 C97 N36 -109.2(8) . . . . ?
C82 N25 C97 C98 3.1(9) . . . . ?
C82 N25 C81 N24 111.2(9) . . . . ?
C82 N26 C98 N35 117.0(7) . . . . ?
C82 N26 C98 C97 5.9(9) . . . . ?
C82 N26 C83 N27 -114.7(8) . . . . ?
C80 N23 C79 N31 120.8(7) . . . 7_556 ?
C80 N23 C95 N38 -122.2(7) . . . . ?
C80 N23 C95 C96 -8.7(7) . . . . ?
C80 N24 C96 N37 107.4(7) . . . . ?
C80 N24 C96 C95 -3.8(8) . . . . ?
C80 N24 C81 N25 -109.0(8) . . . . ?
C100 N28 C84 O32 176.3(7) . . . . ?
C100 N28 C84 N27 -4.3(8) . . . . ?
C100 N28 C85 N29 86.8(8) . . . . ?
C100 N33 C90 O27 -176.2(8) . . . . ?
C100 N33 C90 N34 5.5(9) . . . . ?
C100 N33 C89 N32 -76.4(8) . . . . ?
C89 N33 C90 O27 -18.7(12) . . . . ?
C89 N33 C90 N34 163.0(7) . . . . ?
C89 N33 C100 N28 84.3(8) . . . . ?
C89 N33 C100 C99 -164.2(6) . . . . ?
C89 N32 C101 N29 -87.8(8) . . . . ?
C89 N32 C101 C102 160.2(6) . . . . ?
C89 N32 C88 O26 16.5(11) . . . . ?
C89 N32 C88 N31 -163.0(6) . . . . ?
C86 N29 C101 N32 -116.5(7) . . . . ?
C86 N29 C101 C102 -3.9(7) . . . . ?
C86 N29 C85 N28 120.4(7) . . . . ?
C86 N30 C102 N31 113.5(7) . . . . ?
C86 N30 C102 C101 2.3(8) . . . . ?
C86 N30 C87 N38 -114.6(8) . . . 7_556 ?
C87 N38 C94 O29 6.4(12) 7_556 . . . ?
C87 N38 C94 N37 -168.3(6) 7_556 . . . ?
C87 N38 C95 N23 -82.4(8) 7_556 . . . ?
C87 N38 C95 C96 165.7(6) 7_556 . . . ?
C87 N30 C102 N31 -81.1(8) . . . . ?
C87 N30 C102 C101 167.8(6) . . . . ?
C87 N30 C86 O33 8.3(12) . . . . ?
C87 N30 C86 N29 -170.6(6) . . . . ?
C92 N36 C97 N25 118.9(7) . . . . ?
C92 N36 C97 C98 7.1(9) . . . . ?
C92 N36 C93 N37 -120.1(9) . . . . ?
C92 N35 C98 N26 -109.7(8) . . . . ?
C92 N35 C98 C97 1.1(8) . . . . ?
C92 N35 C91 N34 108.8(9) . . . . ?
C79 N23 C80 O30 -16.3(11) . . . . ?
C79 N23 C80 N24 163.6(6) . . . . ?
C79 N23 C95 N38 81.2(8) . . . . ?
C79 N23 C95 C96 -165.3(6) . . . . ?
C79 N31 C102 N30 81.6(8) 7_556 . . . ?
C79 N31 C102 C101 -166.6(6) 7_556 . . . ?
C79 N31 C88 O26 -11.5(11) 7_556 . . . ?
C79 N31 C88 N32 168.0(6) 7_556 . . . ?
C88 N32 C101 N29 113.1(7) . . . . ?
C88 N32 C101 C102 1.2(7) . . . . ?
C88 N32 C89 N33 -118.6(7) . . . . ?
C88 N31 C102 N30 -115.0(7) . . . . ?
C88 N31 C102 C101 -3.2(7) . . . . ?
N3 C31 C30 C29 -0.6(13) . . . . ?
C91 N35 C98 N26 86.2(9) . . . . ?
C91 N35 C98 C97 -162.9(7) . . . . ?
C91 N35 C92 O28 -12.4(13) . . . . ?
C91 N35 C92 N36 167.8(7) . . . . ?
C91 N34 C90 O27 7.7(13) . . . . ?
C91 N34 C90 N33 -174.0(7) . . . . ?
C91 N34 C99 N27 -77.7(9) . . . . ?
C91 N34 C99 C100 170.4(6) . . . . ?
C24 C23 C22 C21 2.1(11) . . . . ?
C24 C23 C26 N3 -85.8(9) . . . . ?
C85 N28 C84 O32 23.4(11) . . . . ?
C85 N28 C84 N27 -157.2(6) . . . . ?
C85 N28 C100 N33 -95.1(7) . . . . ?
C85 N28 C100 C99 153.6(6) . . . . ?
C85 N29 C101 N32 79.0(8) . . . . ?
C85 N29 C101 C102 -168.3(6) . . . . ?
C85 N29 C86 O33 -8.6(11) . . . . ?
C85 N29 C86 N30 170.2(6) . . . . ?
C83 N26 C98 N35 -73.7(9) . . . . ?
C83 N26 C98 C97 175.1(7) . . . . ?
C83 N26 C82 O31 6.4(13) . . . . ?
C83 N26 C82 N25 -173.5(7) . . . . ?
C83 N27 C84 O32 -20.4(12) . . . . ?
C83 N27 C84 N28 160.2(6) . . . . ?
C83 N27 C99 N34 88.6(8) . . . . ?
C83 N27 C99 C100 -159.6(6) . . . . ?
C54 C50 C51 C52 1.0(14) . . . . ?
C54 C53 N6 C52 0.8(15) . . . . ?
C1 C2 C7 C6 -177.1(7) . . . . ?
C1 C2 C3 C4 177.0(7) . . . . ?
C2 C7 C6 C5 0.4(12) . . . . ?
C7 C2 C3 C4 0.9(11) . . . . ?
C7 C6 C5 C4 0.3(11) . . . . ?
C7 C6 C5 C8 177.9(7) . . . . ?
C6 C5 C4 C3 -0.3(12) . . . . ?
C6 C5 C8 N1 81.9(10) . . . . ?
C5 C4 C3 C2 -0.3(12) . . . . ?
C4 C5 C8 N1 -100.6(9) . . . . ?
C3 C2 C7 C6 -1.0(11) . . . . ?
C8 N1 C13 C12 -175.1(7) . . . . ?
C8 N1 C9 C10 176.1(8) . . . . ?
C8 C5 C4 C3 -178.0(7) . . . . ?
C13 N1 C8 C5 -54.6(11) . . . . ?
C13 N1 C9 C10 -1.0(13) . . . . ?
C13 C12 C11 C10 -0.6(12) . . . . ?
C13 C12 C11 C14 176.4(7) . . . . ?
C12 C11 C10 C9 1.5(13) . . . . ?
C12 C11 C14 C18 23.3(12) . . . . ?
C12 C11 C14 C15 -155.7(8) . . . . ?
C11 C10 C9 N1 -0.7(14) . . . . ?
C11 C14 C18 C17 -175.9(8) . . . . ?
C11 C14 C15 C16 175.5(8) . . . . ?
C10 C11 C14 C18 -160.0(9) . . . . ?
C10 C11 C14 C15 21.1(12) . . . . ?
C9 N1 C8 C5 128.3(8) . . . . ?
C9 N1 C13 C12 2.0(12) . . . . ?
C14 C11 C10 C9 -175.4(8) . . . . ?
C14 C18 C17 N2 -1.7(17) . . . . ?
C18 C14 C15 C16 -3.5(13) . . . . ?
C17 N2 C16 C15 -1.1(19) . . . . ?
C16 N2 C17 C18 0.5(18) . . . . ?
C15 C14 C18 C17 3.1(14) . . . . ?
C97 N36 C92 O28 173.6(8) . . . . ?
C97 N36 C92 N35 -6.6(9) . . . . ?
C97 N36 C93 N37 84.2(12) . . . . ?
C97 N25 C82 O31 -179.5(8) . . . . ?
C97 N25 C82 N26 0.4(9) . . . . ?
C97 N25 C81 N24 -81.0(10) . . . . ?
C81 N24 C96 N37 -82.6(9) . . . . ?
C81 N24 C96 C95 166.3(6) . . . . ?
C81 N24 C80 O30 8.1(11) . . . . ?
C81 N24 C80 N23 -171.8(6) . . . . ?
C81 N25 C82 O31 -10.5(13) . . . . ?
C81 N25 C82 N26 169.5(7) . . . . ?
C81 N25 C97 N36 81.9(9) . . . . ?
C81 N25 C97 C98 -165.8(7) . . . . ?
C95 N38 C94 O29 -179.9(8) . . . . ?
C95 N38 C94 N37 5.4(8) . . . . ?
C95 N23 C80 O30 -173.1(7) . . . . ?
C95 N23 C80 N24 6.7(7) . . . . ?
C95 N23 C79 N31 -84.6(8) . . . 7_556 ?
C55 N8 C77 N21 108.4(13) . . . . ?
C55 N8 C77 C78 -3.6(11) . . . . ?
C55 N8 C56 N9 -111.1(11) . . . . ?
C55 N7 C78 N22 -123.5(13) . . . . ?
C55 N7 C78 C77 -13.0(11) . . . . ?
C55 N7 C62 N15 124.1(10) . . . 5_676 ?
N6 C53 C54 C50 -1.4(15) . . . . ?
C66 N19 C75 N10 -113.1(13) . . . . ?
C66 N19 C75 C76 2.0(11) . . . . ?
C66 N19 C67 N18 119.5(11) . . . . ?
C66 N20 C65 N21 -128.7(10) . . . . ?
C66 N20 C76 N9 123.2(13) . . . . ?
C66 N20 C76 C75 11.2(11) . . . . ?
C23 C22 C21 C20 -2.1(12) . . . . ?
C77 N8 C55 N7 -4.9(11) . . . . ?
C77 N8 C55 O18 177.0(8) . . . . ?
C77 N8 C56 N9 79.4(14) . . . . ?
C77 N21 C64 N22 -4.1(12) . . . . ?
C77 N21 C64 O25 177.5(11) . . . . ?
C77 N21 C65 N20 -83.4(14) . . . . ?
C57 N10 C75 N19 123.2(13) . . . . ?
C57 N10 C75 C76 9.7(12) . . . . ?
C57 N10 C58 N11 -131.4(12) . . . . ?
C57 N9 C76 N20 -109.7(14) . . . . ?
C57 N9 C76 C75 3.2(12) . . . . ?
C57 N9 C56 N8 115.0(11) . . . . ?
C78 N22 C64 N21 9.0(12) . . . . ?
C78 N22 C64 O25 -172.4(10) . . . . ?
C78 N22 C63 N14 87.7(15) . . . 5_676 ?
C78 N7 C55 N8 11.6(11) . . . . ?
C78 N7 C55 O18 -170.3(8) . . . . ?
C78 N7 C62 N15 -82.0(11) . . . 5_676 ?
C62 N7 C55 N8 168.4(9) . . . . ?
C62 N7 C55 O18 -13.5(15) . . . . ?
C62 N7 C78 N22 79.6(15) . . . . ?
C62 N7 C78 C77 -169.9(9) . . . . ?
C93 N37 C96 N24 82.5(9) . . . . ?
C93 N37 C96 C95 -165.1(7) . . . . ?
C93 N37 C94 O29 -13.9(13) . . . . ?
C93 N37 C94 N38 161.0(7) . . . . ?
C93 N36 C92 O28 15.5(14) . . . . ?
C93 N36 C92 N35 -164.7(8) . . . . ?
C93 N36 C97 N25 -83.7(9) . . . . ?
C93 N36 C97 C98 164.6(7) . . . . ?
C68 N17 C69 N16 109.1(11) . . . . ?
C68 N17 C73 N12 -110.5(15) . . . . ?
C68 N17 C73 C74 -1.2(12) . . . . ?
C68 N18 C67 N19 -120.6(12) . . . . ?
C68 N18 C74 N11 114.2(14) . . . . ?
C68 N18 C74 C73 2.2(11) . . . . ?
C64 N21 C77 N8 -114.3(13) . . . . ?
C64 N21 C77 C78 -1.9(11) . . . . ?
C64 N21 C65 N20 117.2(12) . . . . ?
C64 N22 C78 N7 99.7(13) . . . . ?
C64 N22 C78 C77 -9.9(11) . . . . ?
C64 N22 C63 N14 -99.1(14) . . . 5_676 ?
C59 N12 C60 N13 -111.7(15) . . . . ?
C59 N12 C73 N17 112.6(16) . . . . ?
C59 N12 C73 C74 3.4(14) . . . . ?
C59 N11 C58 N10 123.6(13) . . . . ?
C59 N11 C74 N18 -116.5(14) . . . . ?
C59 N11 C74 C73 -3.8(13) . . . . ?
C65 N20 C66 N19 -162.7(9) . . . . ?
C65 N20 C66 O24 16.7(16) . . . . ?
C65 N20 C76 N9 -85.3(14) . . . . ?
C65 N20 C76 C75 162.7(10) . . . . ?
C65 N21 C77 N8 85.0(14) . . . . ?
C65 N21 C77 C78 -162.6(10) . . . . ?
C65 N21 C64 N22 157.7(10) . . . . ?
C65 N21 C64 O25 -20.7(18) . . . . ?
C71 C72 N16 C70 -1.5(13) . . . . ?
C71 C72 N16 C69 165.7(11) . . . . ?
C71 C72 N13 C61 -4.8(14) . . . . ?
C71 C72 N13 C60 -173.6(12) . . . . ?
C76 N20 C66 N19 -10.3(11) . . . . ?
C76 N20 C66 O24 169.1(9) . . . . ?
C76 N20 C65 N21 82.1(13) . . . . ?
C76 N9 C57 O19 -178.0(10) . . . . ?
C76 N9 C57 N10 2.9(12) . . . . ?
C76 N9 C56 N8 -80.4(13) . . . . ?
C63 N22 C78 N7 -86.4(14) . . . . ?
C63 N22 C78 C77 164.0(9) . . . . ?
C63 N22 C64 N21 -164.9(9) . . . . ?
C63 N22 C64 O25 13.7(18) . . . . ?
C75 N10 C57 O19 173.0(10) . . . . ?
C75 N10 C57 N9 -7.9(12) . . . . ?
C75 N10 C58 N11 75.4(16) . . . . ?
C75 N19 C66 N20 4.8(11) . . . . ?
C75 N19 C66 O24 -174.6(9) . . . . ?
C75 N19 C67 N18 -83.7(13) . . . . ?
C56 N9 C57 O19 -11.9(18) . . . . ?
C56 N9 C57 N10 169.0(10) . . . . ?
C56 N9 C76 N20 84.1(15) . . . . ?
C56 N9 C76 C75 -163.0(10) . . . . ?
C56 N8 C55 N7 -175.4(10) . . . . ?
C56 N8 C55 O18 6.4(16) . . . . ?
C56 N8 C77 N21 -81.0(14) . . . . ?
C56 N8 C77 C78 167.1(10) . . . . ?
C67 N18 C68 O23 12.5(17) . . . . ?
C67 N18 C68 N17 -165.5(10) . . . . ?
C67 N18 C74 N11 -83.8(15) . . . . ?
C67 N18 C74 C73 164.2(10) . . . . ?
C67 N19 C66 N20 163.6(9) . . . . ?
C67 N19 C66 O24 -15.8(16) . . . . ?
C67 N19 C75 N10 87.7(13) . . . . ?
C67 N19 C75 C76 -157.2(9) . . . . ?
C58 N11 C59 O20 -15(2) . . . . ?
C58 N11 C59 N12 162.9(11) . . . . ?
C58 N11 C74 N18 87.0(16) . . . . ?
C58 N11 C74 C73 -160.3(11) . . . . ?
C58 N10 C57 O19 16.3(19) . . . . ?
C58 N10 C57 N9 -164.6(11) . . . . ?
C58 N10 C75 N19 -80.1(17) . . . . ?
C58 N10 C75 C76 166.5(12) . . . . ?
C69 N17 C68 O23 -2.9(17) . . . . ?
C69 N17 C68 N18 175.1(9) . . . . ?
C69 N17 C73 N12 77.2(17) . . . . ?
C69 N17 C73 C74 -173.6(9) . . . . ?
C60 N12 C59 O20 12(2) . . . . ?
C60 N12 C59 N11 -166.8(10) . . . . ?
C60 N12 C73 N17 -86.4(16) . . . . ?
C60 N12 C73 C74 164.3(11) . . . . ?
C73 N12 C59 O20 172.6(12) . . . . ?
C73 N12 C59 N11 -5.8(15) . . . . ?
C73 N12 C60 N13 88.3(15) . . . . ?
C73 N17 C68 O23 -175.3(10) . . . . ?
C73 N17 C68 N18 2.6(12) . . . . ?
C73 N17 C69 N16 -79.0(14) . . . . ?
C72 C71 N14 C61 1.2(14) . . . . ?
C72 C71 N14 C63 170.9(12) . . . 5_676 ?
C72 C71 N15 C70 -7.6(13) . . . . ?
C72 C71 N15 C62 -164.1(11) . . . 5_676 ?
C74 N18 C68 O23 175.0(9) . . . . ?
C74 N18 C68 N17 -3.0(11) . . . . ?
C74 N18 C67 N19 78.9(14) . . . . ?
C74 N11 C59 O20 -172.5(12) . . . . ?
C74 N11 C59 N12 5.9(14) . . . . ?
C74 N11 C58 N10 -81.3(15) . . . . ?
C22 C23 C26 N3 100.9(9) . . . . ?
C21 C20 C25 C24 0.1(10) . . . . ?
C26 N3 C31 C30 173.0(7) . . . . ?
C26 N3 C27 C28 -173.9(7) . . . . ?
C26 C23 C22 C21 175.3(7) . . . . ?
C31 N3 C26 C23 132.9(7) . . . . ?
C31 N3 C27 C28 1.3(11) . . . . ?
C31 C30 C29 C28 4.4(12) . . . . ?
C31 C30 C29 C32 -171.9(7) . . . . ?
C30 C29 C28 C27 -5.3(12) . . . . ?
C30 C29 C32 C36 24.8(12) . . . . ?
C30 C29 C32 C33 -160.5(9) . . . . ?
C29 C28 C27 N3 2.6(12) . . . . ?
C29 C32 C36 C35 174.3(8) . . . . ?
C29 C32 C33 C34 -174.3(9) . . . . ?
C28 C29 C32 C36 -151.5(8) . . . . ?
C28 C29 C32 C33 23.2(12) . . . . ?
C27 N3 C26 C23 -51.9(10) . . . . ?
C27 N3 C31 C30 -2.3(12) . . . . ?
C32 C29 C28 C27 171.1(7) . . . . ?
C32 C36 C35 N4 -0.2(17) . . . . ?
C36 C32 C33 C34 0.5(15) . . . . ?
C35 N4 C34 C33 -1(2) . . . . ?
C34 N4 C35 C36 1.1(19) . . . . ?
C33 C32 C36 C35 -0.6(14) . . . . ?
C38 C39 C40 C41 0.8(15) . . . . ?
N5 C45 C46 C47 0.2(12) . . . . ?
N14 C71 C72 N16 124.3(10) . . . . ?
N14 C71 C72 N13 2.1(12) . . . . ?
N14 C71 N15 C70 -120.5(12) . . . . ?
N14 C71 N15 C62 83.0(15) . . . 5_676 ?
N14 C61 N13 C60 174.5(13) . . . . ?
N14 C61 N13 C72 5.8(16) . . . . ?
N15 C70 N16 C69 -170.2(10) . . . . ?
N15 C70 N16 C72 -3.1(12) . . . . ?
N15 C71 C72 N16 5.1(12) . . . . ?
N15 C71 C72 N13 -117.1(10) . . . . ?
N15 C71 N14 C61 113.8(14) . . . . ?
N15 C71 N14 C63 -76.5(17) . . . 5_676 ?
N16 C70 N15 C62 164.6(10) . . . 5_676 ?
N16 C70 N15 C71 6.8(12) . . . . ?
N16 C72 N13 C61 -115.5(14) . . . . ?
N16 C72 N13 C60 75.7(17) . . . . ?
N13 C61 N14 C71 -4.2(16) . . . . ?
N13 C61 N14 C63 -174.5(13) . . . 5_676 ?
N13 C72 N16 C70 109.6(14) . . . . ?
N13 C72 N16 C69 -83.3(15) . . . . ?

loop_
_smtbx_masks_void_nr
_smtbx_masks_void_average_x
_smtbx_masks_void_average_y
_smtbx_masks_void_average_z
_smtbx_masks_void_volume
_smtbx_masks_void_count_electrons
_smtbx_masks_void_content
1 0.000 -0.352 0.250 1004.0 152.8 ?
2 0.000 -0.221 0.750 1004.0 152.8 ?
3 0.189 0.331 0.690 48.2 4.1 ?
4 0.189 0.669 0.190 48.2 7.3 ?
5 0.183 0.133 0.417 8.0 0.0 ?
6 0.183 0.867 0.917 8.0 0.0 ?
7 0.311 0.169 0.310 48.2 5.7 ?
8 0.311 0.831 0.810 48.2 2.5 ?
9 0.500 -0.170 0.250 1004.0 152.8 ?
10 0.500 -0.272 0.750 1004.0 152.8 ?
11 0.317 0.367 0.583 8.0 0.4 ?
12 0.317 0.633 0.083 8.0 0.4 ?
13 0.689 0.169 0.190 48.2 7.3 ?
14 0.689 0.831 0.690 48.2 4.1 ?
15 0.683 0.367 0.917 8.0 0.0 ?
16 0.683 0.633 0.417 8.0 0.0 ?
17 0.811 0.331 0.810 48.2 2.5 ?
18 0.811 0.669 0.310 48.2 5.7 ?
19 0.817 0.133 0.083 8.0 0.4 ?
20 0.817 0.867 0.583 8.0 0.4 ?
